data_4516059
loop_
_publ_author_name
'Tsuji, Genichiro'
'Misawa, Takashi'
'Doi, Mitsunobu'
'Demizu, Yosuke'

_publ_section_title
;
 Extent of Helical Induction Caused by Introducing \a-Aminoisobutyric Acid
 into an Oligovaline Sequence.
;
_journal_issue 6
_journal_name_full 'ACS omega'
_journal_page_first 6395
_journal_page_last 6399
_journal_paper_doi 10.1021/acsomega.8b01030
_journal_volume 3
_journal_year 2018
_chemical_absolute_configuration rm
_chemical_compound_source synthesis
_chemical_formula_moiety 'C62 H112 N12 O15, 1.5(C H4 O)'
_chemical_formula_sum 'C63.5 H118 N12 O16.5'
_chemical_formula_weight 1313.70
_chemical_name_systematic
; 
 Boc-(Val-Val-Aib)4-OMe.3MeOH 
;
_space_group_IT_number 1
_space_group_name_Hall 'P 1'
_space_group_name_H-M_alt 'P 1'
_symmetry_cell_setting triclinic
_symmetry_space_group_name_H-M 'P 1'
_atom_sites_solution_hydrogens geom
_atom_sites_solution_primary direct
_atom_sites_solution_secondary difmap
_audit_creation_method SHELXL-97
_cell_angle_alpha 88.192(7)
_cell_angle_beta 87.296(7)
_cell_angle_gamma 79.182(7)
_cell_formula_units_Z 2
_cell_length_a 10.612(5)
_cell_length_b 17.232(8)
_cell_length_c 21.162(10)
_cell_measurement_reflns_used 5291
_cell_measurement_temperature 100(2)
_cell_measurement_theta_max 22.25
_cell_measurement_theta_min 2.14
_cell_volume 3796(3)
_computing_cell_refinement 'SAINT-PLUS (Bruker, 1998)'
_computing_data_collection 'SMART (Bruker, 1998)'
_computing_data_reduction 'SAINT-PLUS (Bruker, 1998)'
_computing_structure_refinement 'SHELXL-97 (Sheldrick, 2008)'
_computing_structure_solution 'SHELXS-97 (Sheldrick, 2008)'
_diffrn_ambient_temperature 100(2)
_diffrn_detector_area_resol_mean 8.366
_diffrn_measured_fraction_theta_full 0.972
_diffrn_measured_fraction_theta_max 0.972
_diffrn_measurement_device_type 'CCD (Bruker APEX)'
_diffrn_measurement_method \w-scan
_diffrn_radiation_monochromator 'conforcal (Bruker Montel)'
_diffrn_radiation_source 'rotating anode (M18XCE)'
_diffrn_radiation_type MoK\a
_diffrn_radiation_wavelength 0.71073
_diffrn_reflns_av_R_equivalents 0.0824
_diffrn_reflns_av_sigmaI/netI 0.1456
_diffrn_reflns_limit_h_max 12
_diffrn_reflns_limit_h_min -12
_diffrn_reflns_limit_k_max 21
_diffrn_reflns_limit_k_min -21
_diffrn_reflns_limit_l_max 25
_diffrn_reflns_limit_l_min -25
_diffrn_reflns_number 27123
_diffrn_reflns_theta_full 25.68
_diffrn_reflns_theta_max 25.68
_diffrn_reflns_theta_min 1.20
_diffrn_standards_decay_% 3.20
_diffrn_standards_interval_count 27123
_diffrn_standards_interval_time 360
_diffrn_standards_number 152
_exptl_absorpt_coefficient_mu 0.083
_exptl_absorpt_correction_T_max 1.0
_exptl_absorpt_correction_T_min 0.556402
_exptl_absorpt_correction_type multi-scan
_exptl_absorpt_process_details 'SADABS (Sheldrick, 1996)'
_exptl_crystal_colour 0.30
_exptl_crystal_density_diffrn 1.149
_exptl_crystal_density_method 'not measured'
_exptl_crystal_description block
_exptl_crystal_F_000 1430
_exptl_crystal_size_max 0.30
_exptl_crystal_size_mid 0.20
_refine_diff_density_max 0.467
_refine_diff_density_min -0.453
_refine_diff_density_rms 0.081
_refine_ls_abs_structure_details 'Flack H D (1983), Acta Cryst. A39, 876-881'
_refine_ls_abs_structure_Flack 0.6(16)
_refine_ls_extinction_coef 'Flack (1983), 0 Friedel pairs'
_refine_ls_extinction_method none
_refine_ls_goodness_of_fit_ref 1.007
_refine_ls_hydrogen_treatment constr
_refine_ls_matrix_type fullcycle
_refine_ls_number_parameters 1660
_refine_ls_number_reflns 14000
_refine_ls_number_restraints 3
_refine_ls_restrained_S_all 1.007
_refine_ls_R_factor_all 0.1450
_refine_ls_R_factor_gt 0.0922
_refine_ls_shift/su_max 0.011
_refine_ls_shift/su_mean 0.000
_refine_ls_structure_factor_coef Fsqd
_refine_ls_weighting_details 'calc w=1/[\s^2^(Fo^2^)+(0.1422P)^2^+0.0000P] where P=(Fo^2^+2Fc^2^)/3'
_refine_ls_weighting_scheme calc
_refine_ls_wR_factor_gt 0.2264
_refine_ls_wR_factor_ref 0.2515
_reflns_number_gt 7867
_reflns_number_total 14000
_reflns_threshold_expression I>2\s(I)
_cod_data_source_file ao8b01030_si_002.cif
_cod_data_source_block vva1
_cod_depositor_comments
;

2020-08-12
Z value and formula fixed to values more according to usual
chemical conventions.                 miguel
;
_cod_original_formula_sum 'C127 H236 N24 O33'
_cod_original_formula_weight 2627.41
_cod_original_formula_moiety '2(C62 H112 N12 O15), 3(C H4 O)'
_cod_original_formula_units_Z 1
_cod_original_sg_symbol_H-M P1
_cod_database_code 4516059

loop_
_symmetry_equiv_pos_as_xyz
'x, y, z'

loop_
_atom_site_label
_atom_site_type_symbol
_atom_site_fract_x
_atom_site_fract_y
_atom_site_fract_z
_atom_site_U_iso_or_equiv
_atom_site_adp_type
_atom_site_occupancy
_atom_site_symmetry_multiplicity
_atom_site_calc_flag
_atom_site_refinement_flags
O1M_1 O 0.1551(7) 0.1524(4) 0.7063(3) 0.0460(17) Uani 1 1 d .
H1M_1 H 0.1836 0.1277 0.6696 0.069 Uiso 1 1 d .
C1M_1 C 0.1002(12) 0.2353(6) 0.6935(5) 0.055(3) Uani 1 1 d .
H1M1_1 H 0.0103 0.2463 0.7091 0.082 Uiso 1 1 calc R
H1M2_1 H 0.1046 0.2462 0.6478 0.082 Uiso 1 1 calc R
H1M3_1 H 0.1487 0.2690 0.7149 0.082 Uiso 1 1 calc R
O2M_1 O 0.0845(11) 0.5705(6) 0.2015(5) 0.107(4) Uani 1 1 d .
H2M_1 H 0.1047 0.6118 0.1841 0.160 Uiso 1 1 d .
C2M_1 C 0.0942(17) 0.4974(7) 0.1797(7) 0.086(4) Uani 1 1 d .
H2M1_1 H 0.1595 0.4610 0.2026 0.129 Uiso 1 1 calc R
H2M2_1 H 0.1188 0.4972 0.1344 0.129 Uiso 1 1 calc R
H2M3_1 H 0.0112 0.4804 0.1859 0.129 Uiso 1 1 calc R
O3M_1 O 0.212(2) 0.6591(11) 0.1386(9) 0.177(6) Uani 1 1 d .
H3M_1 H 0.1908 0.6486 0.1018 0.266 Uiso 1 1 d .
C3M_1 C 0.332(3) 0.7043(18) 0.1256(14) 0.185(12) Uani 1 1 d .
H3M1_1 H 0.3089 0.7583 0.1413 0.277 Uiso 1 1 calc R
H3M2_1 H 0.3532 0.7061 0.0801 0.277 Uiso 1 1 calc R
H3M3_1 H 0.4067 0.6759 0.1477 0.277 Uiso 1 1 calc R
C1_1 C 0.2859(8) -0.0847(5) 0.6730(4) 0.031(2) Uani 1 1 d .
C2_1 C 0.2401(11) -0.0736(6) 0.6059(5) 0.049(3) Uani 1 1 d .
H2A_1 H 0.2031 -0.1191 0.5948 0.073 Uiso 1 1 calc R
H2B_1 H 0.3128 -0.0691 0.5766 0.073 Uiso 1 1 calc R
H2C_1 H 0.1747 -0.0253 0.6029 0.073 Uiso 1 1 calc R
C3_1 C 0.3926(11) -0.1554(6) 0.6798(5) 0.051(3) Uani 1 1 d .
H3A_1 H 0.3589 -0.2039 0.6745 0.077 Uiso 1 1 calc R
H3B_1 H 0.4278 -0.1562 0.7218 0.077 Uiso 1 1 calc R
H3C_1 H 0.4606 -0.1522 0.6473 0.077 Uiso 1 1 calc R
C4_1 C 0.1722(9) -0.0886(6) 0.7195(5) 0.046(2) Uani 1 1 d .
H4A_1 H 0.1399 -0.1374 0.7132 0.069 Uiso 1 1 calc R
H4B_1 H 0.1038 -0.0429 0.7121 0.069 Uiso 1 1 calc R
H4C_1 H 0.2002 -0.0881 0.7630 0.069 Uiso 1 1 calc R
O1_1 O 0.3372(6) -0.0122(4) 0.6810(3) 0.0364(14) Uani 1 1 d .
C5_1 C 0.3800(9) 0.0036(5) 0.7354(4) 0.035(2) Uani 1 1 d .
O5_1 O 0.3790(6) -0.0375(3) 0.7842(3) 0.0355(14) Uani 1 1 d .
N11_1 N 0.4317(7) 0.0703(4) 0.7307(3) 0.0298(16) Uani 1 1 d .
H11_1 H 0.4317 0.0971 0.6946 0.036 Uiso 1 1 calc R
C11_1 C 0.4872(8) 0.0971(5) 0.7862(4) 0.0294(19) Uani 1 1 d .
H11A_1 H 0.5596 0.0544 0.7988 0.035 Uiso 1 1 calc R
C12_1 C 0.3940(8) 0.1122(5) 0.8424(4) 0.0278(19) Uani 1 1 d .
O12_1 O 0.4351(5) 0.1113(4) 0.8954(3) 0.0333(14) Uani 1 1 d .
C13_1 C 0.5439(9) 0.1698(6) 0.7672(4) 0.038(2) Uani 1 1 d .
H13_1 H 0.5901 0.1594 0.7252 0.045 Uiso 1 1 calc R
C14_1 C 0.4410(10) 0.2443(5) 0.7594(4) 0.040(2) Uani 1 1 d .
H14A_1 H 0.3782 0.2344 0.7296 0.059 Uiso 1 1 calc R
H14B_1 H 0.4814 0.2880 0.7432 0.059 Uiso 1 1 calc R
H14C_1 H 0.3975 0.2582 0.8005 0.059 Uiso 1 1 calc R
C15_1 C 0.6406(10) 0.1847(7) 0.8130(5) 0.052(3) Uani 1 1 d .
H15A_1 H 0.6745 0.2318 0.7991 0.079 Uiso 1 1 calc R
H15B_1 H 0.7110 0.1390 0.8144 0.079 Uiso 1 1 calc R
H15C_1 H 0.5991 0.1930 0.8552 0.079 Uiso 1 1 calc R
N21_1 N 0.2693(7) 0.1244(4) 0.8329(3) 0.0295(16) Uani 1 1 d .
H21_1 H 0.2426 0.1249 0.7941 0.035 Uiso 1 1 calc R
C21_1 C 0.1767(8) 0.1368(5) 0.8853(4) 0.0279(19) Uani 1 1 d .
H21A_1 H 0.1868 0.1860 0.9068 0.034 Uiso 1 1 calc R
C22_1 C 0.1999(8) 0.0686(5) 0.9333(3) 0.0249(18) Uani 1 1 d .
O22_1 O 0.1728(5) 0.0815(3) 0.9896(3) 0.0303(13) Uani 1 1 d .
C23_1 C 0.0368(9) 0.1484(5) 0.8630(4) 0.036(2) Uani 1 1 d .
H23_1 H 0.0270 0.1912 0.8295 0.043 Uiso 1 1 calc R
C24_1 C 0.0078(10) 0.0752(7) 0.8339(5) 0.055(3) Uani 1 1 d .
H24A_1 H 0.0704 0.0586 0.7991 0.082 Uiso 1 1 calc R
H24B_1 H -0.0789 0.0867 0.8176 0.082 Uiso 1 1 calc R
H24C_1 H 0.0129 0.0326 0.8661 0.082 Uiso 1 1 calc R
C25_1 C -0.0564(9) 0.1766(6) 0.9167(4) 0.042(2) Uani 1 1 d .
H25A_1 H -0.0346 0.2240 0.9344 0.063 Uiso 1 1 calc R
H25B_1 H -0.0519 0.1350 0.9497 0.063 Uiso 1 1 calc R
H25C_1 H -0.1436 0.1890 0.9012 0.063 Uiso 1 1 calc R
N31_1 N 0.2510(7) -0.0034(4) 0.9131(3) 0.0312(16) Uani 1 1 d .
H31_1 H 0.2696 -0.0099 0.8724 0.037 Uiso 1 1 calc R
C31_1 C 0.2774(8) -0.0730(5) 0.9566(4) 0.0279(18) Uani 1 1 d .
C32_1 C 0.3666(9) -0.0568(5) 1.0065(4) 0.032(2) Uani 1 1 d .
O32_1 O 0.3511(6) -0.0763(4) 1.0627(3) 0.0420(16) Uani 1 1 d .
C33_1 C 0.3488(10) -0.1422(5) 0.9184(4) 0.039(2) Uani 1 1 d .
H33A_1 H 0.3676 -0.1892 0.9461 0.058 Uiso 1 1 calc R
H33B_1 H 0.4293 -0.1294 0.9003 0.058 Uiso 1 1 calc R
H33C_1 H 0.2954 -0.1525 0.8842 0.058 Uiso 1 1 calc R
C34_1 C 0.1539(10) -0.0923(6) 0.9864(5) 0.044(2) Uani 1 1 d .
H34A_1 H 0.1739 -0.1385 1.0149 0.065 Uiso 1 1 calc R
H34B_1 H 0.0995 -0.1040 0.9531 0.065 Uiso 1 1 calc R
H34C_1 H 0.1084 -0.0470 1.0104 0.065 Uiso 1 1 calc R
N41_1 N 0.4649(7) -0.0232(4) 0.9862(3) 0.0298(16) Uani 1 1 d .
H41_1 H 0.4735 -0.0118 0.9456 0.036 Uiso 1 1 calc R
C41_1 C 0.5588(8) -0.0048(6) 1.0288(4) 0.034(2) Uani 1 1 d .
H41A_1 H 0.5871 -0.0526 1.0562 0.041 Uiso 1 1 calc R
C42_1 C 0.5006(8) 0.0616(5) 1.0708(4) 0.0296(19) Uani 1 1 d .
O42_1 O 0.5123(6) 0.0586(4) 1.1275(3) 0.0333(14) Uani 1 1 d .
C43_1 C 0.6766(8) 0.0129(6) 0.9908(4) 0.036(2) Uani 1 1 d .
H43_1 H 0.6467 0.0580 0.9609 0.044 Uiso 1 1 calc R
C44_1 C 0.7700(9) 0.0387(6) 1.0341(4) 0.040(2) Uani 1 1 d .
H44A_1 H 0.7257 0.0838 1.0587 0.060 Uiso 1 1 calc R
H44B_1 H 0.8412 0.0543 1.0086 0.060 Uiso 1 1 calc R
H44C_1 H 0.8036 -0.0051 1.0629 0.060 Uiso 1 1 calc R
C45_1 C 0.7416(10) -0.0570(7) 0.9516(4) 0.048(3) Uani 1 1 d .
H45A_1 H 0.6791 -0.0724 0.9241 0.072 Uiso 1 1 calc R
H45B_1 H 0.7750 -0.1016 0.9798 0.072 Uiso 1 1 calc R
H45C_1 H 0.8125 -0.0421 0.9255 0.072 Uiso 1 1 calc R
N51_1 N 0.4382(7) 0.1275(4) 1.0407(3) 0.0314(17) Uani 1 1 d .
H51_1 H 0.4312 0.1274 0.9995 0.038 Uiso 1 1 calc R
C51_1 C 0.3824(8) 0.1984(5) 1.0756(4) 0.0290(19) Uani 1 1 d .
H51A_1 H 0.4534 0.2187 1.0951 0.035 Uiso 1 1 calc R
C52_1 C 0.2908(8) 0.1768(5) 1.1289(4) 0.0295(19) Uani 1 1 d .
O52_1 O 0.2886(6) 0.2036(3) 1.1806(3) 0.0327(14) Uani 1 1 d .
C53_1 C 0.3138(9) 0.2627(5) 1.0319(4) 0.033(2) Uani 1 1 d .
H53_1 H 0.2492 0.2413 1.0081 0.040 Uiso 1 1 calc R
C54_1 C 0.4103(11) 0.2905(6) 0.9857(4) 0.047(3) Uani 1 1 d .
H54A_1 H 0.3656 0.3319 0.9576 0.071 Uiso 1 1 calc R
H54B_1 H 0.4542 0.2459 0.9604 0.071 Uiso 1 1 calc R
H54C_1 H 0.4734 0.3116 1.0090 0.071 Uiso 1 1 calc R
C55_1 C 0.2449(11) 0.3323(5) 1.0719(4) 0.048(3) Uani 1 1 d .
H55A_1 H 0.1827 0.3140 1.1018 0.072 Uiso 1 1 calc R
H55B_1 H 0.2001 0.3739 1.0441 0.072 Uiso 1 1 calc R
H55C_1 H 0.3081 0.3532 1.0954 0.072 Uiso 1 1 calc R
N61_1 N 0.2073(7) 0.1295(4) 1.1146(3) 0.0298(16) Uani 1 1 d .
H61_1 H 0.2133 0.1088 1.0768 0.036 Uiso 1 1 calc R
C61_1 C 0.1101(8) 0.1126(5) 1.1590(4) 0.0286(19) Uani 1 1 d .
C62_1 C 0.1665(8) 0.0806(5) 1.2225(4) 0.031(2) Uani 1 1 d .
O62_1 O 0.1195(6) 0.0995(3) 1.2728(3) 0.0370(15) Uani 1 1 d .
C63_1 C 0.0449(9) 0.0499(6) 1.1319(4) 0.037(2) Uani 1 1 d .
H63A_1 H -0.0221 0.0379 1.1622 0.056 Uiso 1 1 calc R
H63B_1 H 0.1087 0.0017 1.1242 0.056 Uiso 1 1 calc R
H63C_1 H 0.0061 0.0697 1.0921 0.056 Uiso 1 1 calc R
C64_1 C 0.0078(8) 0.1875(5) 1.1710(4) 0.035(2) Uani 1 1 d .
H64A_1 H -0.0582 0.1751 1.2015 0.053 Uiso 1 1 calc R
H64B_1 H -0.0318 0.2066 1.1311 0.053 Uiso 1 1 calc R
H64C_1 H 0.0485 0.2286 1.1879 0.053 Uiso 1 1 calc R
N71_1 N 0.2742(7) 0.0224(4) 1.2148(3) 0.0318(17) Uani 1 1 d .
H71_1 H 0.3057 0.0081 1.1768 0.038 Uiso 1 1 calc R
C71_1 C 0.3334(8) -0.0141(5) 1.2707(4) 0.0289(19) Uani 1 1 d .
H71A_1 H 0.2662 -0.0325 1.2990 0.035 Uiso 1 1 calc R
C72_1 C 0.3948(8) 0.0437(5) 1.3068(4) 0.0299(19) Uani 1 1 d .
O72_1 O 0.3800(6) 0.0484(4) 1.3635(3) 0.0391(15) Uani 1 1 d .
C73_1 C 0.4375(9) -0.0875(5) 1.2514(4) 0.035(2) Uani 1 1 d .
H73_1 H 0.5019 -0.0708 1.2203 0.042 Uiso 1 1 calc R
C74_1 C 0.3732(12) -0.1497(6) 1.2219(5) 0.056(3) Uani 1 1 d .
H74A_1 H 0.3292 -0.1270 1.1840 0.084 Uiso 1 1 calc R
H74B_1 H 0.3108 -0.1661 1.2526 0.084 Uiso 1 1 calc R
H74C_1 H 0.4387 -0.1957 1.2102 0.084 Uiso 1 1 calc R
C75_1 C 0.5055(11) -0.1256(7) 1.3107(5) 0.058(3) Uani 1 1 d .
H75A_1 H 0.5474 -0.0871 1.3305 0.086 Uiso 1 1 calc R
H75B_1 H 0.5701 -0.1717 1.2984 0.086 Uiso 1 1 calc R
H75C_1 H 0.4421 -0.1422 1.3408 0.086 Uiso 1 1 calc R
N81_1 N 0.4618(7) 0.0878(4) 1.2721(3) 0.0315(17) Uani 1 1 d .
H81_1 H 0.4697 0.0820 1.2309 0.038 Uiso 1 1 calc R
C81_1 C 0.5234(10) 0.1464(7) 1.3016(4) 0.044(2) Uani 1 1 d .
H81A_1 H 0.5871 0.1183 1.3319 0.053 Uiso 1 1 calc R
C82_1 C 0.4213(10) 0.2030(6) 1.3385(4) 0.041(2) Uani 1 1 d .
O82_1 O 0.4428(7) 0.2228(4) 1.3924(3) 0.0497(18) Uani 1 1 d .
C83_1 C 0.5937(10) 0.1883(7) 1.2517(4) 0.049(3) Uani 1 1 d .
H83_1 H 0.5321 0.2110 1.2186 0.059 Uiso 1 1 calc R
C84_1 C 0.7047(12) 0.1305(8) 1.2201(5) 0.067(3) Uani 1 1 d .
H84A_1 H 0.6712 0.0871 1.2021 0.100 Uiso 1 1 calc R
H84B_1 H 0.7674 0.1091 1.2517 0.100 Uiso 1 1 calc R
H84C_1 H 0.7462 0.1582 1.1864 0.100 Uiso 1 1 calc R
C85_1 C 0.6457(13) 0.2542(7) 1.2790(5) 0.062(3) Uani 1 1 d .
H85A_1 H 0.6908 0.2802 1.2455 0.094 Uiso 1 1 calc R
H85B_1 H 0.7057 0.2330 1.3119 0.094 Uiso 1 1 calc R
H85C_1 H 0.5749 0.2927 1.2976 0.094 Uiso 1 1 calc R
N91_1 N 0.3127(8) 0.2326(4) 1.3109(3) 0.0369(18) Uani 1 1 d .
H91_1 H 0.3010 0.2141 1.2738 0.044 Uiso 1 1 calc R
C91_1 C 0.2106(10) 0.2937(5) 1.3371(4) 0.041(2) Uani 1 1 d .
C92_1 C 0.1750(11) 0.2682(6) 1.4033(4) 0.047(3) Uani 1 1 d .
O92_1 O 0.1534(8) 0.3139(4) 1.4478(3) 0.055(2) Uani 1 1 d .
C93_1 C 0.0979(11) 0.3039(6) 1.2977(4) 0.046(3) Uani 1 1 d .
H93A_1 H 0.0300 0.3449 1.3155 0.069 Uiso 1 1 calc R
H93B_1 H 0.0667 0.2540 1.2967 0.069 Uiso 1 1 calc R
H93C_1 H 0.1219 0.3198 1.2546 0.069 Uiso 1 1 calc R
C94_1 C 0.2622(15) 0.3714(6) 1.3395(5) 0.067(4) Uani 1 1 d .
H94A_1 H 0.1947 0.4129 1.3570 0.100 Uiso 1 1 calc R
H94B_1 H 0.2882 0.3871 1.2967 0.100 Uiso 1 1 calc R
H94C_1 H 0.3364 0.3635 1.3664 0.100 Uiso 1 1 calc R
N101_1 N 0.1521(8) 0.1929(4) 1.4106(3) 0.0360(18) Uani 1 1 d .
H101_1 H 0.1702 0.1602 1.3789 0.043 Uiso 1 1 calc R
C101_1 C 0.0986(9) 0.1660(5) 1.4697(4) 0.034(2) Uani 1 1 d .
H10A_1 H 0.0428 0.2135 1.4888 0.040 Uiso 1 1 calc R
C102_1 C 0.1985(8) 0.1353(5) 1.5175(4) 0.033(2) Uani 1 1 d .
O102_1 O 0.1708(7) 0.1323(4) 1.5743(3) 0.0451(17) Uani 1 1 d .
C103_1 C 0.0120(10) 0.1063(6) 1.4616(4) 0.042(2) Uani 1 1 d .
H103_1 H -0.0198 0.0918 1.5048 0.051 Uiso 1 1 calc R
C104_1 C 0.0832(11) 0.0299(6) 1.4312(5) 0.048(3) Uani 1 1 d .
H10B_1 H 0.1572 0.0071 1.4562 0.073 Uiso 1 1 calc R
H10C_1 H 0.1129 0.0418 1.3880 0.073 Uiso 1 1 calc R
H10D_1 H 0.0251 -0.0079 1.4299 0.073 Uiso 1 1 calc R
C105_1 C -0.1038(11) 0.1450(8) 1.4255(6) 0.063(3) Uani 1 1 d .
H10E_1 H -0.1598 0.1067 1.4202 0.095 Uiso 1 1 calc R
H10F_1 H -0.0755 0.1633 1.3838 0.095 Uiso 1 1 calc R
H10G_1 H -0.1512 0.1901 1.4491 0.095 Uiso 1 1 calc R
N111_1 N 0.3244(7) 0.1118(4) 1.4960(3) 0.0305(16) Uani 1 1 d .
H111_1 H 0.3428 0.1094 1.4550 0.037 Uiso 1 1 calc R
C111_1 C 0.4264(9) 0.0910(5) 1.5398(4) 0.033(2) Uani 1 1 d .
H11B_1 H 0.3981 0.0573 1.5750 0.039 Uiso 1 1 calc R
C112_1 C 0.4573(9) 0.1661(5) 1.5672(4) 0.032(2) Uani 1 1 d .
O112_1 O 0.4712(6) 0.1694(4) 1.6235(3) 0.0392(15) Uani 1 1 d .
C113_1 C 0.5465(9) 0.0438(6) 1.5045(4) 0.038(2) Uani 1 1 d .
H113_1 H 0.5635 0.0727 1.4642 0.046 Uiso 1 1 calc R
C114_1 C 0.5237(10) -0.0374(6) 1.4893(5) 0.043(2) Uani 1 1 d .
H11C_1 H 0.4487 -0.0322 1.4631 0.064 Uiso 1 1 calc R
H11D_1 H 0.5083 -0.0662 1.5287 0.064 Uiso 1 1 calc R
H11E_1 H 0.5993 -0.0663 1.4662 0.064 Uiso 1 1 calc R
C115_1 C 0.6637(10) 0.0354(7) 1.5453(5) 0.050(3) Uani 1 1 d .
H11F_1 H 0.6788 0.0879 1.5553 0.075 Uiso 1 1 calc R
H11G_1 H 0.7392 0.0063 1.5222 0.075 Uiso 1 1 calc R
H11H_1 H 0.6482 0.0064 1.5847 0.075 Uiso 1 1 calc R
N121_1 N 0.4709(7) 0.2256(4) 1.5261(3) 0.0334(17) Uani 1 1 d .
H121_1 H 0.4653 0.2186 1.4853 0.040 Uiso 1 1 calc R
C121_1 C 0.4946(9) 0.3016(5) 1.5471(4) 0.037(2) Uani 1 1 d .
C122_1 C 0.6068(10) 0.2895(6) 1.5910(5) 0.044(2) Uani 1 1 d .
O122_1 O 0.6103(7) 0.3296(4) 1.6359(3) 0.0510(18) Uani 1 1 d .
C123_1 C 0.3731(11) 0.3475(7) 1.5798(5) 0.055(3) Uani 1 1 d .
H12A_1 H 0.3895 0.3982 1.5937 0.082 Uiso 1 1 calc R
H12B_1 H 0.3483 0.3168 1.6165 0.082 Uiso 1 1 calc R
H12C_1 H 0.3034 0.3569 1.5501 0.082 Uiso 1 1 calc R
C124_1 C 0.5346(11) 0.3456(7) 1.4880(5) 0.050(3) Uani 1 1 d .
H12D_1 H 0.5516 0.3971 1.4999 0.074 Uiso 1 1 calc R
H12E_1 H 0.4655 0.3534 1.4581 0.074 Uiso 1 1 calc R
H12F_1 H 0.6126 0.3146 1.4682 0.074 Uiso 1 1 calc R
O125_1 O 0.7015(7) 0.2317(4) 1.5722(3) 0.0475(17) Uani 1 1 d .
C125_1 C 0.8110(11) 0.2155(8) 1.6128(6) 0.064(3) Uani 1 1 d .
H12G_1 H 0.8755 0.1723 1.5953 0.097 Uiso 1 1 calc R
H12H_1 H 0.7825 0.2002 1.6553 0.097 Uiso 1 1 calc R
H12I_1 H 0.8487 0.2630 1.6151 0.097 Uiso 1 1 calc R
C1_2 C -0.1022(10) 0.8202(6) 0.1709(5) 0.044(2) Uani 1 1 d .
C2_2 C -0.2123(10) 0.8869(7) 0.1883(5) 0.053(3) Uani 1 1 d .
H2A_2 H -0.1839 0.9377 0.1820 0.079 Uiso 1 1 calc R
H2B_2 H -0.2394 0.8807 0.2328 0.079 Uiso 1 1 calc R
H2C_2 H -0.2845 0.8856 0.1615 0.079 Uiso 1 1 calc R
C3_2 C 0.0144(10) 0.8203(6) 0.2073(6) 0.054(3) Uani 1 1 d .
H3A_2 H 0.0430 0.8709 0.2001 0.081 Uiso 1 1 calc R
H3B_2 H 0.0829 0.7771 0.1931 0.081 Uiso 1 1 calc R
H3C_2 H -0.0057 0.8129 0.2525 0.081 Uiso 1 1 calc R
C4_2 C -0.0683(11) 0.8216(7) 0.1008(5) 0.055(3) Uani 1 1 d .
H4A_2 H -0.0370 0.8704 0.0893 0.083 Uiso 1 1 calc R
H4B_2 H -0.1448 0.8195 0.0772 0.083 Uiso 1 1 calc R
H4C_2 H -0.0012 0.7759 0.0905 0.083 Uiso 1 1 calc R
O1_2 O -0.1479(6) 0.7432(4) 0.1811(3) 0.0408(15) Uani 1 1 d .
C5_2 C -0.1808(9) 0.7194(6) 0.2398(4) 0.040(2) Uani 1 1 d .
O5_2 O -0.1835(6) 0.7552(4) 0.2864(3) 0.0406(16) Uani 1 1 d .
N11_2 N -0.2121(8) 0.6468(5) 0.2368(3) 0.0401(19) Uani 1 1 d .
H11_2 H -0.2071 0.6228 0.2005 0.048 Uiso 1 1 calc R
C11_2 C -0.2542(9) 0.6094(5) 0.2946(4) 0.036(2) Uani 1 1 d .
H11A_2 H -0.3332 0.6445 0.3120 0.043 Uiso 1 1 calc R
C12_2 C -0.1530(9) 0.5997(5) 0.3447(4) 0.033(2) Uani 1 1 d .
O12_2 O -0.1930(6) 0.5998(3) 0.4001(3) 0.0371(15) Uani 1 1 d .
C13_2 C -0.2910(10) 0.5285(6) 0.2792(4) 0.043(2) Uani 1 1 d .
H13_2 H -0.2262 0.5027 0.2468 0.052 Uiso 1 1 calc R
C14_2 C -0.4179(12) 0.5436(9) 0.2496(5) 0.071(4) Uani 1 1 d .
H14A_2 H -0.4157 0.5802 0.2133 0.107 Uiso 1 1 calc R
H14B_2 H -0.4845 0.5670 0.2806 0.107 Uiso 1 1 calc R
H14C_2 H -0.4369 0.4937 0.2353 0.107 Uiso 1 1 calc R
C15_2 C -0.2876(15) 0.4731(9) 0.3350(6) 0.078(4) Uani 1 1 d .
H15A_2 H -0.2025 0.4649 0.3530 0.116 Uiso 1 1 calc R
H15B_2 H -0.3052 0.4223 0.3217 0.116 Uiso 1 1 calc R
H15C_2 H -0.3528 0.4956 0.3671 0.116 Uiso 1 1 calc R
N21_2 N -0.0309(7) 0.5954(4) 0.3282(3) 0.0340(17) Uani 1 1 d .
H21_2 H -0.0060 0.5939 0.2879 0.041 Uiso 1 1 calc R
C21_2 C 0.0619(9) 0.5932(5) 0.3757(4) 0.035(2) Uani 1 1 d .
H21A_2 H 0.0604 0.5435 0.4012 0.042 Uiso 1 1 calc R
C22_2 C 0.0266(9) 0.6588(5) 0.4203(4) 0.037(2) Uani 1 1 d .
O22_2 O 0.0556(6) 0.6480(4) 0.4771(3) 0.0389(15) Uani 1 1 d .
C23_2 C 0.1955(9) 0.5860(6) 0.3475(5) 0.046(2) Uani 1 1 d .
H23_2 H 0.2091 0.5424 0.3165 0.055 Uiso 1 1 calc R
C24_2 C 0.2956(10) 0.5634(7) 0.3987(5) 0.056(3) Uani 1 1 d .
H24A_2 H 0.3821 0.5590 0.3792 0.084 Uiso 1 1 calc R
H24B_2 H 0.2861 0.5126 0.4186 0.084 Uiso 1 1 calc R
H24C_2 H 0.2821 0.6042 0.4309 0.084 Uiso 1 1 calc R
C25_2 C 0.2205(11) 0.6605(7) 0.3124(6) 0.062(3) Uani 1 1 d .
H25A_2 H 0.3093 0.6517 0.2953 0.093 Uiso 1 1 calc R
H25B_2 H 0.2068 0.7045 0.3417 0.093 Uiso 1 1 calc R
H25C_2 H 0.1616 0.6731 0.2777 0.093 Uiso 1 1 calc R
N31_2 N -0.0308(7) 0.7295(4) 0.3985(3) 0.0306(16) Uani 1 1 d .
H31_2 H -0.0487 0.7352 0.3583 0.037 Uiso 1 1 calc R
C31_2 C -0.0657(8) 0.7990(5) 0.4399(4) 0.031(2) Uani 1 1 d .
C32_2 C -0.1539(8) 0.7774(5) 0.4954(4) 0.031(2) Uani 1 1 d .
O32_2 O -0.1442(6) 0.8009(4) 0.5492(3) 0.0420(16) Uani 1 1 d .
C33_2 C -0.1416(10) 0.8652(5) 0.4000(4) 0.039(2) Uani 1 1 d .
H33A_2 H -0.1667 0.9125 0.4255 0.059 Uiso 1 1 calc R
H33B_2 H -0.2186 0.8486 0.3856 0.059 Uiso 1 1 calc R
H33C_2 H -0.0882 0.8771 0.3633 0.059 Uiso 1 1 calc R
C34_2 C 0.0523(9) 0.8236(6) 0.4623(5) 0.041(2) Uani 1 1 d .
H34A_2 H 0.0273 0.8694 0.4895 0.061 Uiso 1 1 calc R
H34B_2 H 0.1045 0.8376 0.4258 0.061 Uiso 1 1 calc R
H34C_2 H 0.1023 0.7799 0.4864 0.061 Uiso 1 1 calc R
N41_2 N -0.2472(6) 0.7392(4) 0.4816(3) 0.0289(16) Uani 1 1 d .
H41_2 H -0.2555 0.7289 0.4417 0.035 Uiso 1 1 calc R
C41_2 C -0.3345(8) 0.7138(5) 0.5282(4) 0.0310(19) Uani 1 1 d .
H41A_2 H -0.3719 0.7603 0.5547 0.037 Uiso 1 1 calc R
C42_2 C -0.2646(8) 0.6485(5) 0.5725(4) 0.0247(17) Uani 1 1 d .
O42_2 O -0.2803(6) 0.6507(3) 0.6298(3) 0.0319(13) Uani 1 1 d .
C43_2 C -0.4437(9) 0.6864(5) 0.4982(4) 0.037(2) Uani 1 1 d .
H43_2 H -0.4057 0.6481 0.4647 0.044 Uiso 1 1 calc R
C44_2 C -0.5217(9) 0.6437(6) 0.5446(5) 0.043(2) Uani 1 1 d .
H44A_2 H -0.5912 0.6272 0.5226 0.065 Uiso 1 1 calc R
H44B_2 H -0.5583 0.6793 0.5787 0.065 Uiso 1 1 calc R
H44C_2 H -0.4661 0.5971 0.5624 0.065 Uiso 1 1 calc R
C45_2 C -0.5288(10) 0.7554(6) 0.4657(5) 0.054(3) Uani 1 1 d .
H45A_2 H -0.5994 0.7367 0.4464 0.080 Uiso 1 1 calc R
H45B_2 H -0.4781 0.7785 0.4329 0.080 Uiso 1 1 calc R
H45C_2 H -0.5639 0.7954 0.4970 0.080 Uiso 1 1 calc R
N51_2 N -0.1910(7) 0.5874(4) 0.5446(3) 0.0296(16) Uani 1 1 d .
H51_2 H -0.1807 0.5871 0.5031 0.036 Uiso 1 1 calc R
C51_2 C -0.1272(8) 0.5207(5) 0.5824(4) 0.0272(18) Uani 1 1 d .
H51A_2 H -0.1942 0.4989 0.6083 0.033 Uiso 1 1 calc R
C52_2 C -0.0389(7) 0.5485(5) 0.6267(4) 0.029(2) Uani 1 1 d .
O52_2 O -0.0284(6) 0.5192(3) 0.6806(3) 0.0308(13) Uani 1 1 d .
C53_2 C -0.0529(8) 0.4543(5) 0.5396(4) 0.032(2) Uani 1 1 d .
H53_2 H 0.0091 0.4766 0.5107 0.039 Uiso 1 1 calc R
C54_2 C 0.0210(10) 0.3882(5) 0.5807(4) 0.041(2) Uani 1 1 d .
H54A_2 H 0.0811 0.4097 0.6059 0.061 Uiso 1 1 calc R
H54B_2 H 0.0689 0.3468 0.5535 0.061 Uiso 1 1 calc R
H54C_2 H -0.0394 0.3659 0.6090 0.061 Uiso 1 1 calc R
C55_2 C -0.1463(10) 0.4215(6) 0.5004(5) 0.046(2) Uani 1 1 d .
H55A_2 H -0.1935 0.4641 0.4741 0.068 Uiso 1 1 calc R
H55B_2 H -0.2070 0.3992 0.5285 0.068 Uiso 1 1 calc R
H55C_2 H -0.0987 0.3801 0.4731 0.068 Uiso 1 1 calc R
N61_2 N 0.0283(6) 0.6031(4) 0.6057(3) 0.0307(16) Uani 1 1 d .
H61_2 H 0.0199 0.6203 0.5662 0.037 Uiso 1 1 calc R
C61_2 C 0.1138(8) 0.6352(5) 0.6443(4) 0.033(2) Uani 1 1 d .
C62_2 C 0.0476(8) 0.6585(5) 0.7079(4) 0.0286(19) Uani 1 1 d .
O62_2 O 0.0927(6) 0.6440(4) 0.7592(3) 0.0380(15) Uani 1 1 d .
C63_2 C 0.2355(9) 0.5727(6) 0.6554(4) 0.038(2) Uani 1 1 d .
H63A_2 H 0.2932 0.5948 0.6816 0.057 Uiso 1 1 calc R
H63B_2 H 0.2793 0.5573 0.6147 0.057 Uiso 1 1 calc R
H63C_2 H 0.2114 0.5262 0.6771 0.057 Uiso 1 1 calc R
C64_2 C 0.1518(9) 0.7078(5) 0.6115(4) 0.038(2) Uani 1 1 d .
H64A_2 H 0.2098 0.7292 0.6380 0.058 Uiso 1 1 calc R
H64B_2 H 0.0747 0.7479 0.6048 0.058 Uiso 1 1 calc R
H64C_2 H 0.1953 0.6930 0.5706 0.058 Uiso 1 1 calc R
N71_2 N -0.0738(7) 0.7061(4) 0.7024(3) 0.0319(17) Uani 1 1 d .
H71_2 H -0.1062 0.7182 0.6650 0.038 Uiso 1 1 calc R
C71_2 C -0.1454(8) 0.7352(5) 0.7602(4) 0.032(2) Uani 1 1 d .
H71A_2 H -0.0877 0.7611 0.7851 0.038 Uiso 1 1 calc R
C72_2 C -0.1836(8) 0.6703(5) 0.8008(4) 0.0270(18) Uani 1 1 d .
O72_2 O -0.1719(6) 0.6673(4) 0.8575(3) 0.0385(15) Uani 1 1 d .
C73_2 C -0.2631(9) 0.7999(5) 0.7425(4) 0.039(2) Uani 1 1 d .
H73_2 H -0.3171 0.7758 0.7141 0.047 Uiso 1 1 calc R
C74_2 C -0.3423(12) 0.8252(7) 0.8016(5) 0.059(3) Uani 1 1 d .
H74A_2 H -0.3667 0.7788 0.8233 0.088 Uiso 1 1 calc R
H74B_2 H -0.4198 0.8627 0.7904 0.088 Uiso 1 1 calc R
H74C_2 H -0.2920 0.8505 0.8296 0.088 Uiso 1 1 calc R
C75_2 C -0.2234(12) 0.8700(6) 0.7075(5) 0.055(3) Uani 1 1 d .
H75A_2 H -0.1720 0.8520 0.6692 0.082 Uiso 1 1 calc R
H75B_2 H -0.1723 0.8956 0.7349 0.082 Uiso 1 1 calc R
H75C_2 H -0.3001 0.9079 0.6957 0.082 Uiso 1 1 calc R
N81_2 N -0.2355(7) 0.6157(4) 0.7705(3) 0.0330(17) Uani 1 1 d .
H81_2 H -0.2479 0.6205 0.7296 0.040 Uiso 1 1 calc R
C81_2 C -0.2696(9) 0.5497(5) 0.8073(4) 0.035(2) Uani 1 1 d .
H81A_2 H -0.3419 0.5709 0.8378 0.042 Uiso 1 1 calc R
C82_2 C -0.1584(10) 0.5060(5) 0.8451(4) 0.036(2) Uani 1 1 d .
O82_2 O -0.1718(7) 0.4878(4) 0.8999(3) 0.0488(18) Uani 1 1 d .
C83_2 C -0.3171(10) 0.4922(6) 0.7631(4) 0.045(2) Uani 1 1 d .
H83_2 H -0.2494 0.4760 0.7291 0.054 Uiso 1 1 calc R
C84_2 C -0.4406(11) 0.5342(8) 0.7322(5) 0.065(3) Uani 1 1 d .
H84A_2 H -0.4240 0.5816 0.7088 0.097 Uiso 1 1 calc R
H84B_2 H -0.5082 0.5495 0.7651 0.097 Uiso 1 1 calc R
H84C_2 H -0.4685 0.4984 0.7030 0.097 Uiso 1 1 calc R
C85_2 C -0.3417(13) 0.4190(8) 0.7993(6) 0.069(4) Uani 1 1 d .
H85A_2 H -0.2626 0.3925 0.8189 0.104 Uiso 1 1 calc R
H85B_2 H -0.3694 0.3830 0.7702 0.104 Uiso 1 1 calc R
H85C_2 H -0.4091 0.4341 0.8323 0.104 Uiso 1 1 calc R
N91_2 N -0.0447(8) 0.4880(4) 0.8117(3) 0.0353(18) Uani 1 1 d .
H91_2 H -0.0395 0.5053 0.7723 0.042 Uiso 1 1 calc R
C91_2 C 0.0697(10) 0.4404(5) 0.8394(4) 0.041(2) Uani 1 1 d .
C92_2 C 0.1022(10) 0.4794(5) 0.8998(4) 0.041(2) Uani 1 1 d .
O92_2 O 0.1362(9) 0.4373(5) 0.9462(3) 0.069(2) Uani 1 1 d .
C93_2 C 0.1850(10) 0.4408(6) 0.7921(5) 0.046(2) Uani 1 1 d .
H93A_2 H 0.2625 0.4093 0.8097 0.069 Uiso 1 1 calc R
H93B_2 H 0.1975 0.4953 0.7844 0.069 Uiso 1 1 calc R
H93C_2 H 0.1680 0.4182 0.7521 0.069 Uiso 1 1 calc R
C94_2 C 0.0493(14) 0.3561(6) 0.8559(5) 0.065(3) Uani 1 1 d .
H94A_2 H 0.1270 0.3256 0.8743 0.098 Uiso 1 1 calc R
H94B_2 H 0.0314 0.3306 0.8174 0.098 Uiso 1 1 calc R
H94C_2 H -0.0234 0.3581 0.8865 0.098 Uiso 1 1 calc R
N101_2 N 0.0923(7) 0.5567(5) 0.8970(4) 0.0396(19) Uani 1 1 d .
H101_2 H 0.0594 0.5842 0.8639 0.048 Uiso 1 1 calc R
C101_2 C 0.1368(10) 0.5967(6) 0.9499(5) 0.050(3) Uani 1 1 d .
H10A_2 H 0.2099 0.5587 0.9681 0.059 Uiso 1 1 calc R
C102_2 C 0.0353(11) 0.6149(6) 1.0023(5) 0.049(3) Uani 1 1 d .
O102_2 O 0.0701(8) 0.6234(5) 1.0557(4) 0.072(2) Uani 1 1 d .
C103_2 C 0.1911(10) 0.6714(7) 0.9271(6) 0.061(3) Uani 1 1 d .
H103_2 H 0.2238 0.6941 0.9646 0.074 Uiso 1 1 calc R
C104_2 C 0.0880(11) 0.7319(7) 0.9004(6) 0.063(3) Uani 1 1 d .
H10B_2 H 0.0185 0.7459 0.9325 0.095 Uiso 1 1 calc R
H10C_2 H 0.0547 0.7108 0.8635 0.095 Uiso 1 1 calc R
H10D_2 H 0.1228 0.7791 0.8876 0.095 Uiso 1 1 calc R
C105_2 C 0.3060(12) 0.6455(8) 0.8794(6) 0.068(3) Uani 1 1 d .
H10E_2 H 0.3709 0.6056 0.8995 0.102 Uiso 1 1 calc R
H10F_2 H 0.3438 0.6915 0.8663 0.102 Uiso 1 1 calc R
H10G_2 H 0.2758 0.6231 0.8422 0.102 Uiso 1 1 calc R
N111_2 N -0.0877(8) 0.6205(5) 0.9902(3) 0.042(2) Uani 1 1 d .
H111_2 H -0.1091 0.6146 0.9512 0.050 Uiso 1 1 calc R
C111_2 C -0.1876(10) 0.6360(6) 1.0399(4) 0.043(2) Uani 1 1 d .
H11B_2 H -0.1517 0.6642 1.0734 0.052 Uiso 1 1 calc R
C112_2 C -0.2204(10) 0.5615(6) 1.0717(4) 0.043(3) Uani 1 1 d .
O112_2 O -0.2530(7) 0.5614(4) 1.1277(3) 0.0457(17) Uani 1 1 d .
C113_2 C -0.3071(12) 0.6952(8) 1.0154(5) 0.065(3) Uani 1 1 d .
H113_2 H -0.2743 0.7378 0.9902 0.078 Uiso 1 1 calc R
C114_2 C -0.3773(13) 0.6582(7) 0.9751(6) 0.071(4) Uani 1 1 d .
H11C_2 H -0.3204 0.6338 0.9405 0.107 Uiso 1 1 calc R
H11D_2 H -0.4467 0.6975 0.9577 0.107 Uiso 1 1 calc R
H11E_2 H -0.4140 0.6175 0.9990 0.107 Uiso 1 1 calc R
C115_2 C -0.3870(16) 0.7323(10) 1.0675(7) 0.093(5) Uani 1 1 d .
H11F_2 H -0.3350 0.7575 1.0947 0.139 Uiso 1 1 calc R
H11G_2 H -0.4237 0.6922 1.0922 0.139 Uiso 1 1 calc R
H11H_2 H -0.4565 0.7723 1.0509 0.139 Uiso 1 1 calc R
N121_2 N -0.2120(9) 0.4973(5) 1.0354(4) 0.051(2) Uani 1 1 d .
H121_2 H -0.1894 0.5003 0.9950 0.062 Uiso 1 1 calc R
C121_2 C -0.2397(12) 0.4239(6) 1.0623(5) 0.055(3) Uani 1 1 d .
C122_2 C -0.3792(14) 0.4382(7) 1.0930(6) 0.064(3) Uani 1 1 d .
O122_2 O -0.4156(11) 0.3986(6) 1.1326(5) 0.096(3) Uani 1 1 d .
C123_2 C -0.2419(16) 0.3700(8) 1.0072(6) 0.085(4) Uani 1 1 d .
H12A_2 H -0.2605 0.3192 1.0232 0.127 Uiso 1 1 calc R
H12B_2 H -0.1582 0.3615 0.9844 0.127 Uiso 1 1 calc R
H12C_2 H -0.3086 0.3945 0.9785 0.127 Uiso 1 1 calc R
C124_2 C -0.1546(13) 0.3860(7) 1.1118(7) 0.076(4) Uani 1 1 d .
H12D_2 H -0.1816 0.3370 1.1267 0.115 Uiso 1 1 calc R
H12E_2 H -0.1596 0.4219 1.1472 0.115 Uiso 1 1 calc R
H12F_2 H -0.0661 0.3740 1.0944 0.115 Uiso 1 1 calc R
O125_2 O -0.4540(9) 0.4950(5) 1.0597(5) 0.082(3) Uani 1 1 d .
C125_2 C -0.5889(17) 0.5130(12) 1.0844(10) 0.115(6) Uani 1 1 d .
H12G_2 H -0.6379 0.5547 1.0581 0.172 Uiso 1 1 calc R
H12H_2 H -0.5915 0.5307 1.1281 0.172 Uiso 1 1 calc R
H12I_2 H -0.6267 0.4653 1.0834 0.172 Uiso 1 1 calc R

loop_
_atom_site_aniso_label
_atom_site_aniso_U_11
_atom_site_aniso_U_22
_atom_site_aniso_U_33
_atom_site_aniso_U_23
_atom_site_aniso_U_13
_atom_site_aniso_U_12
O1M_1 0.061(4) 0.042(4) 0.029(3) -0.003(3) -0.016(3) 0.010(3)
C1M_1 0.072(8) 0.049(6) 0.036(6) 0.002(5) -0.015(5) 0.008(6)
O2M_1 0.119(9) 0.086(7) 0.115(8) -0.038(6) 0.060(7) -0.027(6)
C2M_1 0.126(13) 0.052(8) 0.073(9) -0.015(7) 0.006(8) 0.004(8)
O3M_1 0.183(17) 0.179(16) 0.176(15) 0.003(12) -0.015(12) -0.052(14)
C3M_1 0.16(2) 0.21(3) 0.21(3) 0.01(2) -0.02(2) -0.09(2)
C1_1 0.034(5) 0.028(5) 0.036(5) -0.008(4) -0.005(4) -0.016(4)
C2_1 0.061(7) 0.050(6) 0.040(6) -0.004(5) -0.011(5) -0.022(5)
C3_1 0.057(7) 0.034(5) 0.059(7) -0.023(5) -0.003(5) 0.004(5)
C4_1 0.030(5) 0.050(6) 0.061(7) -0.008(5) -0.001(5) -0.015(5)
O1_1 0.043(4) 0.040(4) 0.027(3) -0.010(3) -0.009(3) -0.007(3)
C5_1 0.046(6) 0.035(5) 0.019(5) -0.003(4) 0.004(4) 0.006(4)
O5_1 0.038(4) 0.034(3) 0.031(3) -0.007(3) -0.006(3) 0.003(3)
N11_1 0.033(4) 0.038(4) 0.019(3) -0.005(3) -0.007(3) -0.007(3)
C11_1 0.035(5) 0.031(5) 0.023(4) 0.000(4) -0.015(4) -0.004(4)
C12_1 0.032(5) 0.024(4) 0.027(5) 0.001(3) -0.009(4) -0.004(4)
O12_1 0.030(3) 0.046(4) 0.023(3) -0.004(3) -0.011(3) -0.002(3)
C13_1 0.041(5) 0.042(5) 0.032(5) -0.007(4) -0.004(4) -0.013(4)
C14_1 0.054(6) 0.036(5) 0.031(5) 0.003(4) -0.009(4) -0.012(5)
C15_1 0.039(6) 0.072(7) 0.048(6) -0.007(5) -0.015(5) -0.010(5)
N21_1 0.031(4) 0.040(4) 0.019(4) -0.004(3) -0.009(3) -0.008(3)
C21_1 0.033(5) 0.030(5) 0.021(4) -0.006(4) -0.004(4) -0.005(4)
C22_1 0.027(4) 0.035(5) 0.013(4) -0.003(3) -0.010(3) -0.005(4)
O22_1 0.027(3) 0.034(3) 0.028(3) -0.006(3) -0.010(2) 0.001(2)
C23_1 0.035(5) 0.034(5) 0.038(5) -0.003(4) -0.004(4) 0.002(4)
C24_1 0.033(6) 0.069(7) 0.068(7) -0.011(6) -0.022(5) -0.017(5)
C25_1 0.031(5) 0.054(6) 0.039(5) -0.010(5) -0.004(4) -0.001(4)
N31_1 0.038(4) 0.029(4) 0.023(4) -0.004(3) -0.006(3) 0.003(3)
C31_1 0.032(5) 0.019(4) 0.031(5) 0.002(3) -0.010(4) 0.002(3)
C32_1 0.033(5) 0.031(5) 0.028(5) 0.001(4) -0.005(4) 0.001(4)
O32_1 0.041(4) 0.054(4) 0.032(4) 0.008(3) -0.012(3) -0.011(3)
C33_1 0.059(6) 0.021(4) 0.031(5) -0.003(4) 0.004(4) 0.003(4)
C34_1 0.056(6) 0.041(6) 0.036(5) -0.005(4) 0.001(5) -0.014(5)
N41_1 0.030(4) 0.034(4) 0.024(4) -0.002(3) -0.010(3) 0.000(3)
C41_1 0.025(5) 0.044(5) 0.031(5) 0.002(4) -0.016(4) 0.001(4)
C42_1 0.029(5) 0.036(5) 0.026(5) 0.005(4) -0.013(4) -0.010(4)
O42_1 0.032(3) 0.044(4) 0.022(3) 0.001(3) -0.010(3) -0.003(3)
C43_1 0.024(5) 0.061(6) 0.027(5) 0.000(4) -0.011(4) -0.013(4)
C44_1 0.030(5) 0.053(6) 0.038(5) 0.002(4) -0.014(4) -0.011(4)
C45_1 0.037(6) 0.079(8) 0.029(5) -0.013(5) -0.001(4) -0.010(5)
N51_1 0.047(5) 0.027(4) 0.017(3) -0.005(3) -0.008(3) 0.005(3)
C51_1 0.036(5) 0.031(5) 0.017(4) -0.001(3) -0.014(4) 0.004(4)
C52_1 0.029(5) 0.037(5) 0.019(4) 0.002(4) -0.011(4) 0.004(4)
O52_1 0.040(4) 0.036(3) 0.018(3) -0.006(3) -0.003(2) 0.004(3)
C53_1 0.044(5) 0.029(5) 0.022(4) 0.004(4) -0.012(4) 0.008(4)
C54_1 0.068(7) 0.036(5) 0.035(5) 0.004(4) -0.007(5) -0.001(5)
C55_1 0.075(8) 0.031(5) 0.031(5) 0.002(4) -0.003(5) 0.011(5)
N61_1 0.031(4) 0.034(4) 0.024(4) -0.004(3) -0.008(3) 0.000(3)
C61_1 0.025(4) 0.025(4) 0.032(5) 0.006(4) -0.012(4) 0.007(3)
C62_1 0.031(5) 0.025(4) 0.035(5) 0.002(4) -0.011(4) 0.002(4)
O62_1 0.048(4) 0.037(3) 0.021(3) -0.008(3) 0.007(3) 0.006(3)
C63_1 0.032(5) 0.046(6) 0.037(5) 0.006(4) -0.009(4) -0.015(4)
C64_1 0.026(5) 0.036(5) 0.039(5) 0.008(4) -0.012(4) 0.007(4)
N71_1 0.046(5) 0.031(4) 0.016(3) -0.008(3) -0.005(3) 0.001(3)
C71_1 0.031(5) 0.034(5) 0.021(4) -0.007(4) -0.005(3) -0.001(4)
C72_1 0.025(5) 0.037(5) 0.028(5) -0.001(4) -0.014(4) -0.003(4)
O72_1 0.045(4) 0.048(4) 0.024(3) -0.001(3) -0.010(3) -0.006(3)
C73_1 0.033(5) 0.029(5) 0.037(5) -0.004(4) -0.009(4) 0.010(4)
C74_1 0.082(8) 0.028(5) 0.054(7) -0.004(5) -0.017(6) 0.004(5)
C75_1 0.060(7) 0.054(7) 0.047(6) 0.009(5) -0.011(5) 0.021(5)
N81_1 0.029(4) 0.048(5) 0.020(3) -0.003(3) -0.006(3) -0.014(4)
C81_1 0.044(6) 0.070(7) 0.025(5) -0.003(5) -0.008(4) -0.025(5)
C82_1 0.050(6) 0.059(6) 0.017(5) -0.001(4) -0.006(4) -0.019(5)
O82_1 0.073(5) 0.054(4) 0.027(3) 0.000(3) -0.008(3) -0.020(4)
C83_1 0.044(6) 0.081(8) 0.031(5) -0.005(5) -0.012(4) -0.031(6)
C84_1 0.061(8) 0.102(10) 0.044(6) -0.017(6) 0.004(6) -0.031(7)
C85_1 0.077(8) 0.076(8) 0.046(6) -0.007(6) 0.000(6) -0.044(7)
N91_1 0.055(5) 0.039(4) 0.014(3) -0.003(3) -0.003(3) -0.002(4)
C91_1 0.067(7) 0.028(5) 0.026(5) -0.006(4) -0.002(5) -0.002(4)
C92_1 0.073(7) 0.040(6) 0.024(5) -0.006(4) 0.002(5) -0.004(5)
O92_1 0.095(6) 0.038(4) 0.029(4) -0.015(3) 0.005(4) -0.007(4)
C93_1 0.069(7) 0.037(5) 0.026(5) -0.003(4) -0.002(5) 0.008(5)
C94_1 0.124(11) 0.027(5) 0.048(6) -0.002(5) -0.004(7) -0.009(6)
N101_1 0.061(5) 0.029(4) 0.017(3) -0.006(3) 0.004(3) -0.004(4)
C101_1 0.043(5) 0.040(5) 0.016(4) -0.005(4) 0.003(4) -0.003(4)
C102_1 0.028(5) 0.044(5) 0.028(5) -0.010(4) 0.001(4) -0.008(4)
O102_1 0.055(4) 0.053(4) 0.023(3) -0.010(3) -0.001(3) 0.001(3)
C103_1 0.045(6) 0.053(6) 0.030(5) -0.012(4) -0.009(4) -0.009(5)
C104_1 0.059(7) 0.045(6) 0.043(6) -0.003(5) -0.003(5) -0.016(5)
C105_1 0.048(7) 0.085(9) 0.059(7) 0.006(6) -0.020(6) -0.014(6)
N111_1 0.031(4) 0.033(4) 0.026(4) 0.000(3) -0.005(3) -0.003(3)
C111_1 0.043(5) 0.028(5) 0.023(4) -0.011(4) -0.010(4) 0.005(4)
C112_1 0.050(6) 0.025(5) 0.024(5) -0.004(4) -0.001(4) -0.009(4)
O112_1 0.053(4) 0.045(4) 0.022(3) -0.001(3) -0.009(3) -0.011(3)
C113_1 0.039(5) 0.044(5) 0.031(5) -0.007(4) -0.005(4) -0.004(4)
C114_1 0.053(6) 0.039(5) 0.037(5) -0.005(4) -0.010(5) -0.008(5)
C115_1 0.045(6) 0.059(7) 0.047(6) -0.019(5) -0.009(5) -0.007(5)
N121_1 0.039(4) 0.039(4) 0.027(4) -0.008(3) -0.008(3) -0.014(3)
C121_1 0.042(5) 0.036(5) 0.034(5) -0.006(4) -0.007(4) -0.005(4)
C122_1 0.043(6) 0.053(6) 0.036(5) -0.008(5) 0.000(4) -0.006(5)
O122_1 0.054(4) 0.058(4) 0.041(4) -0.018(4) -0.007(3) -0.007(4)
C123_1 0.050(7) 0.052(6) 0.059(7) -0.012(5) -0.006(5) 0.002(5)
C124_1 0.058(7) 0.055(6) 0.041(6) 0.002(5) -0.011(5) -0.022(5)
O125_1 0.046(4) 0.060(4) 0.037(4) -0.003(3) -0.009(3) -0.009(4)
C125_1 0.047(7) 0.072(8) 0.074(8) -0.011(6) -0.025(6) -0.006(6)
C1_2 0.047(6) 0.032(5) 0.048(6) 0.013(4) -0.002(5) 0.002(4)
C2_2 0.050(6) 0.057(7) 0.044(6) 0.008(5) -0.007(5) 0.009(5)
C3_2 0.045(6) 0.046(6) 0.073(8) 0.028(5) -0.016(5) -0.012(5)
C4_2 0.048(6) 0.050(7) 0.062(7) 0.009(5) -0.001(5) 0.003(5)
O1_2 0.051(4) 0.036(4) 0.033(4) 0.008(3) 0.000(3) -0.003(3)
C5_2 0.042(6) 0.042(6) 0.028(5) 0.000(4) 0.005(4) 0.013(4)
O5_2 0.058(4) 0.034(3) 0.023(3) -0.006(3) -0.008(3) 0.012(3)
N11_2 0.054(5) 0.040(5) 0.024(4) 0.001(3) -0.007(3) -0.002(4)
C11_2 0.038(5) 0.042(5) 0.029(5) 0.002(4) 0.000(4) -0.011(4)
C12_2 0.042(6) 0.030(5) 0.025(5) -0.005(4) -0.001(4) -0.003(4)
O12_2 0.051(4) 0.036(3) 0.020(3) 0.000(3) -0.002(3) 0.003(3)
C13_2 0.056(6) 0.048(6) 0.031(5) -0.004(4) -0.008(4) -0.023(5)
C14_2 0.068(8) 0.099(10) 0.045(7) -0.007(7) 0.003(6) -0.011(7)
C15_2 0.088(10) 0.084(9) 0.064(8) 0.000(7) 0.008(7) -0.024(8)
N21_2 0.042(5) 0.029(4) 0.030(4) 0.003(3) -0.003(3) -0.006(3)
C21_2 0.040(5) 0.035(5) 0.029(5) 0.004(4) 0.002(4) -0.004(4)
C22_2 0.039(5) 0.038(5) 0.034(5) -0.006(4) 0.009(4) -0.012(4)
O22_2 0.042(4) 0.041(4) 0.031(4) 0.003(3) -0.005(3) 0.000(3)
C23_2 0.041(6) 0.043(6) 0.051(6) 0.003(5) 0.000(5) -0.004(5)
C24_2 0.039(6) 0.057(7) 0.065(7) -0.007(6) -0.004(5) 0.011(5)
C25_2 0.044(6) 0.051(7) 0.086(9) 0.003(6) 0.019(6) 0.000(5)
N31_2 0.035(4) 0.024(4) 0.031(4) 0.004(3) -0.002(3) -0.003(3)
C31_2 0.035(5) 0.028(5) 0.026(4) 0.002(4) -0.001(4) 0.008(4)
C32_2 0.027(5) 0.036(5) 0.024(5) 0.009(4) -0.006(4) 0.005(4)
O32_2 0.042(4) 0.051(4) 0.033(4) -0.006(3) -0.003(3) -0.007(3)
C33_2 0.057(6) 0.024(5) 0.036(5) 0.003(4) -0.011(4) -0.002(4)
C34_2 0.038(5) 0.038(5) 0.046(6) -0.002(4) -0.002(4) -0.007(4)
N41_2 0.026(4) 0.038(4) 0.021(4) 0.004(3) -0.010(3) -0.001(3)
C41_2 0.031(5) 0.029(5) 0.030(5) 0.000(4) -0.007(4) 0.003(4)
C42_2 0.028(4) 0.021(4) 0.024(5) -0.001(3) -0.004(3) -0.001(3)
O42_2 0.030(3) 0.034(3) 0.028(3) -0.004(3) -0.004(2) 0.004(3)
C43_2 0.031(5) 0.041(5) 0.037(5) -0.001(4) -0.010(4) -0.001(4)
C44_2 0.025(5) 0.055(6) 0.048(6) 0.008(5) -0.007(4) -0.003(4)
C45_2 0.047(6) 0.050(6) 0.059(7) 0.011(5) -0.025(5) 0.006(5)
N51_2 0.038(4) 0.024(4) 0.021(4) -0.002(3) -0.003(3) 0.008(3)
C51_2 0.026(4) 0.023(4) 0.030(4) 0.006(3) -0.003(4) 0.003(3)
C52_2 0.015(4) 0.042(5) 0.030(5) -0.008(4) 0.001(4) -0.002(4)
O52_2 0.035(3) 0.031(3) 0.024(3) -0.007(3) -0.008(3) 0.002(3)
C53_2 0.033(5) 0.032(5) 0.029(5) -0.007(4) -0.010(4) 0.004(4)
C54_2 0.053(6) 0.028(5) 0.035(5) -0.002(4) -0.011(4) 0.011(4)
C55_2 0.043(6) 0.049(6) 0.045(6) -0.009(5) -0.020(5) -0.002(5)
N61_2 0.025(4) 0.044(4) 0.023(4) -0.004(3) -0.001(3) -0.008(3)
C61_2 0.023(4) 0.036(5) 0.040(5) -0.003(4) -0.010(4) -0.002(4)
C62_2 0.026(4) 0.020(4) 0.036(5) -0.008(4) -0.009(4) 0.009(3)
O62_2 0.036(4) 0.037(3) 0.039(4) -0.004(3) -0.019(3) 0.003(3)
C63_2 0.032(5) 0.041(5) 0.038(5) -0.005(4) -0.011(4) 0.005(4)
C64_2 0.032(5) 0.036(5) 0.045(5) -0.001(4) -0.006(4) -0.002(4)
N71_2 0.029(4) 0.031(4) 0.031(4) -0.003(3) -0.011(3) 0.008(3)
C71_2 0.036(5) 0.026(4) 0.029(5) -0.005(4) -0.005(4) 0.006(4)
C72_2 0.033(5) 0.024(4) 0.023(4) -0.003(3) -0.011(4) -0.001(4)
O72_2 0.055(4) 0.035(3) 0.025(3) -0.008(3) -0.011(3) -0.004(3)
C73_2 0.048(6) 0.031(5) 0.031(5) -0.001(4) -0.012(4) 0.017(4)
C74_2 0.074(8) 0.050(6) 0.039(6) -0.010(5) -0.009(5) 0.026(6)
C75_2 0.072(8) 0.033(5) 0.052(6) 0.001(5) -0.011(5) 0.013(5)
N81_2 0.041(4) 0.033(4) 0.024(4) 0.002(3) -0.013(3) -0.002(3)
C81_2 0.038(5) 0.040(5) 0.028(5) 0.004(4) -0.015(4) -0.010(4)
C82_2 0.048(6) 0.037(5) 0.023(5) -0.007(4) -0.011(4) -0.004(4)
O82_2 0.080(5) 0.042(4) 0.024(4) -0.012(3) -0.005(3) -0.007(4)
C83_2 0.049(6) 0.056(6) 0.035(5) -0.005(5) -0.012(5) -0.020(5)
C84_2 0.048(7) 0.103(10) 0.051(7) -0.012(6) -0.008(5) -0.033(7)
C85_2 0.083(9) 0.074(8) 0.065(8) 0.014(6) -0.021(7) -0.050(7)
N91_2 0.051(5) 0.032(4) 0.024(4) 0.008(3) -0.009(4) -0.010(4)
C91_2 0.058(6) 0.024(5) 0.036(5) 0.000(4) -0.008(5) 0.004(4)
C92_2 0.059(6) 0.030(5) 0.031(5) 0.004(4) -0.016(5) 0.003(4)
O92_2 0.104(7) 0.054(5) 0.037(4) -0.010(4) -0.026(4) 0.023(4)
C93_2 0.048(6) 0.037(5) 0.045(6) 0.000(4) -0.007(5) 0.012(5)
C94_2 0.113(11) 0.023(5) 0.056(7) 0.004(5) -0.009(7) -0.001(6)
N101_2 0.041(5) 0.038(5) 0.035(4) -0.006(3) -0.014(4) 0.006(4)
C101_2 0.042(6) 0.053(6) 0.054(6) -0.019(5) -0.025(5) 0.000(5)
C102_2 0.053(7) 0.051(6) 0.043(6) -0.012(5) -0.009(5) -0.007(5)
O102_2 0.076(6) 0.089(6) 0.047(5) -0.024(4) -0.022(4) 0.003(5)
C103_2 0.039(6) 0.066(8) 0.079(8) -0.021(6) -0.016(6) -0.004(6)
C104_2 0.040(6) 0.053(7) 0.099(9) 0.000(6) -0.028(6) -0.009(5)
C105_2 0.049(7) 0.075(8) 0.082(9) -0.023(7) -0.005(6) -0.015(6)
N111_2 0.057(6) 0.044(5) 0.024(4) -0.014(3) -0.007(4) -0.005(4)
C111_2 0.057(6) 0.040(6) 0.025(5) -0.005(4) -0.008(4) 0.014(5)
C112_2 0.060(6) 0.046(6) 0.018(5) -0.011(4) -0.010(4) 0.011(5)
O112_2 0.050(4) 0.060(4) 0.024(4) -0.006(3) -0.003(3) 0.000(3)
C113_2 0.070(8) 0.076(8) 0.035(6) -0.009(6) -0.007(6) 0.028(7)
C114_2 0.068(8) 0.053(7) 0.085(9) 0.009(7) -0.011(7) 0.008(6)
C115_2 0.093(11) 0.098(11) 0.076(9) -0.004(8) -0.013(8) 0.015(9)
N121_2 0.071(6) 0.045(5) 0.033(5) 0.000(4) 0.002(4) 0.001(4)
C121_2 0.085(9) 0.043(6) 0.035(6) 0.001(5) -0.008(6) -0.008(6)
C122_2 0.085(9) 0.047(7) 0.065(8) 0.008(6) -0.014(7) -0.021(7)
O122_2 0.107(8) 0.073(6) 0.103(8) 0.002(6) 0.036(6) -0.018(6)
C123_2 0.120(12) 0.062(8) 0.069(9) -0.004(7) 0.023(8) -0.013(8)
C124_2 0.074(9) 0.052(7) 0.091(10) 0.017(7) 0.010(7) 0.015(6)
O125_2 0.070(6) 0.064(6) 0.116(8) 0.001(5) -0.022(6) -0.017(5)
C125_2 0.088(13) 0.117(14) 0.145(16) 0.003(12) -0.014(11) -0.032(11)

loop_
_atom_type_symbol
_atom_type_description
_atom_type_scat_dispersion_real
_atom_type_scat_dispersion_imag
_atom_type_scat_source
C C 0.0033 0.0016 'International Tables Vol C Tables 4.2.6.8 and 6.1.1.4'
H H 0.0000 0.0000 'International Tables Vol C Tables 4.2.6.8 and 6.1.1.4'
N N 0.0061 0.0033 'International Tables Vol C Tables 4.2.6.8 and 6.1.1.4'
O O 0.0106 0.0060 'International Tables Vol C Tables 4.2.6.8 and 6.1.1.4'

loop_
_geom_angle_atom_site_label_1
_geom_angle_atom_site_label_2
_geom_angle_atom_site_label_3
_geom_angle
C1M_1 O1M_1 H1M_1 110.2(7)
O1M_1 C1M_1 H1M1_1 109.5
O1M_1 C1M_1 H1M2_1 109.5
H1M1_1 C1M_1 H1M2_1 109.5
O1M_1 C1M_1 H1M3_1 109.5
H1M1_1 C1M_1 H1M3_1 109.5
H1M2_1 C1M_1 H1M3_1 109.5
C2M_1 O2M_1 H2M_1 130.8(11)
O2M_1 C2M_1 H2M1_1 109.5
O2M_1 C2M_1 H2M2_1 109.5
H2M1_1 C2M_1 H2M2_1 109.5
O2M_1 C2M_1 H2M3_1 109.5
H2M1_1 C2M_1 H2M3_1 109.5
H2M2_1 C2M_1 H2M3_1 109.5
C3M_1 O3M_1 H3M_1 104.7(19)
O3M_1 C3M_1 H3M1_1 109.5
O3M_1 C3M_1 H3M2_1 109.5
H3M1_1 C3M_1 H3M2_1 109.5
O3M_1 C3M_1 H3M3_1 109.5
H3M1_1 C3M_1 H3M3_1 109.5
H3M2_1 C3M_1 H3M3_1 109.5
O1_1 C1_1 C3_1 109.2(7)
O1_1 C1_1 C2_1 101.7(7)
C3_1 C1_1 C2_1 112.0(8)
O1_1 C1_1 C4_1 111.1(7)
C3_1 C1_1 C4_1 112.3(8)
C2_1 C1_1 C4_1 110.0(8)
C1_1 C2_1 H2A_1 109.5
C1_1 C2_1 H2B_1 109.5
H2A_1 C2_1 H2B_1 109.5
C1_1 C2_1 H2C_1 109.5
H2A_1 C2_1 H2C_1 109.5
H2B_1 C2_1 H2C_1 109.5
C1_1 C3_1 H3A_1 109.5
C1_1 C3_1 H3B_1 109.5
H3A_1 C3_1 H3B_1 109.5
C1_1 C3_1 H3C_1 109.5
H3A_1 C3_1 H3C_1 109.5
H3B_1 C3_1 H3C_1 109.5
C1_1 C4_1 H4A_1 109.5
C1_1 C4_1 H4B_1 109.5
H4A_1 C4_1 H4B_1 109.5
C1_1 C4_1 H4C_1 109.5
H4A_1 C4_1 H4C_1 109.5
H4B_1 C4_1 H4C_1 109.5
C5_1 O1_1 C1_1 121.0(7)
O5_1 C5_1 O1_1 125.4(9)
O5_1 C5_1 N11_1 123.6(8)
O1_1 C5_1 N11_1 111.0(7)
C5_1 N11_1 C11_1 119.5(7)
C5_1 N11_1 H11_1 120.3
C11_1 N11_1 H11_1 120.3
N11_1 C11_1 C12_1 113.6(7)
N11_1 C11_1 C13_1 108.8(7)
C12_1 C11_1 C13_1 111.8(7)
N11_1 C11_1 H11A_1 107.5
C12_1 C11_1 H11A_1 107.5
C13_1 C11_1 H11A_1 107.5
O12_1 C12_1 N21_1 121.7(8)
O12_1 C12_1 C11_1 119.5(8)
N21_1 C12_1 C11_1 118.8(7)
C15_1 C13_1 C11_1 112.2(8)
C15_1 C13_1 C14_1 109.7(8)
C11_1 C13_1 C14_1 112.6(8)
C15_1 C13_1 H13_1 107.4
C11_1 C13_1 H13_1 107.4
C14_1 C13_1 H13_1 107.4
C13_1 C14_1 H14A_1 109.5
C13_1 C14_1 H14B_1 109.5
H14A_1 C14_1 H14B_1 109.5
C13_1 C14_1 H14C_1 109.5
H14A_1 C14_1 H14C_1 109.5
H14B_1 C14_1 H14C_1 109.5
C13_1 C15_1 H15A_1 109.5
C13_1 C15_1 H15B_1 109.5
H15A_1 C15_1 H15B_1 109.5
C13_1 C15_1 H15C_1 109.5
H15A_1 C15_1 H15C_1 109.5
H15B_1 C15_1 H15C_1 109.5
C12_1 N21_1 C21_1 120.7(7)
C12_1 N21_1 H21_1 119.6
C21_1 N21_1 H21_1 119.6
N21_1 C21_1 C22_1 111.2(7)
N21_1 C21_1 C23_1 111.7(6)
C22_1 C21_1 C23_1 109.7(7)
N21_1 C21_1 H21A_1 108.0
C22_1 C21_1 H21A_1 108.0
C23_1 C21_1 H21A_1 108.0
O22_1 C22_1 N31_1 121.8(7)
O22_1 C22_1 C21_1 119.4(7)
N31_1 C22_1 C21_1 118.8(7)
C25_1 C23_1 C24_1 111.8(8)
C25_1 C23_1 C21_1 110.0(7)
C24_1 C23_1 C21_1 112.6(7)
C25_1 C23_1 H23_1 107.4
C24_1 C23_1 H23_1 107.4
C21_1 C23_1 H23_1 107.4
C23_1 C24_1 H24A_1 109.5
C23_1 C24_1 H24B_1 109.5
H24A_1 C24_1 H24B_1 109.5
C23_1 C24_1 H24C_1 109.5
H24A_1 C24_1 H24C_1 109.5
H24B_1 C24_1 H24C_1 109.5
C23_1 C25_1 H25A_1 109.5
C23_1 C25_1 H25B_1 109.5
H25A_1 C25_1 H25B_1 109.5
C23_1 C25_1 H25C_1 109.5
H25A_1 C25_1 H25C_1 109.5
H25B_1 C25_1 H25C_1 109.5
C22_1 N31_1 C31_1 122.4(6)
C22_1 N31_1 H31_1 118.8
C31_1 N31_1 H31_1 118.8
N31_1 C31_1 C34_1 111.1(7)
N31_1 C31_1 C32_1 108.9(7)
C34_1 C31_1 C32_1 111.4(7)
N31_1 C31_1 C33_1 107.6(7)
C34_1 C31_1 C33_1 110.3(7)
C32_1 C31_1 C33_1 107.3(7)
O32_1 C32_1 N41_1 122.0(8)
O32_1 C32_1 C31_1 121.5(8)
N41_1 C32_1 C31_1 116.5(7)
C31_1 C33_1 H33A_1 109.5
C31_1 C33_1 H33B_1 109.5
H33A_1 C33_1 H33B_1 109.5
C31_1 C33_1 H33C_1 109.5
H33A_1 C33_1 H33C_1 109.5
H33B_1 C33_1 H33C_1 109.5
C31_1 C34_1 H34A_1 109.5
C31_1 C34_1 H34B_1 109.5
H34A_1 C34_1 H34B_1 109.5
C31_1 C34_1 H34C_1 109.5
H34A_1 C34_1 H34C_1 109.5
H34B_1 C34_1 H34C_1 109.5
C32_1 N41_1 C41_1 122.4(7)
C32_1 N41_1 H41_1 118.8
C41_1 N41_1 H41_1 118.8
N41_1 C41_1 C42_1 111.1(7)
N41_1 C41_1 C43_1 110.1(7)
C42_1 C41_1 C43_1 111.8(8)
N41_1 C41_1 H41A_1 107.9
C42_1 C41_1 H41A_1 107.9
C43_1 C41_1 H41A_1 107.9
O42_1 C42_1 N51_1 121.9(8)
O42_1 C42_1 C41_1 122.7(8)
N51_1 C42_1 C41_1 115.4(7)
C44_1 C43_1 C45_1 111.2(8)
C44_1 C43_1 C41_1 110.6(7)
C45_1 C43_1 C41_1 111.8(8)
C44_1 C43_1 H43_1 107.7
C45_1 C43_1 H43_1 107.7
C41_1 C43_1 H43_1 107.7
C43_1 C44_1 H44A_1 109.5
C43_1 C44_1 H44B_1 109.5
H44A_1 C44_1 H44B_1 109.5
C43_1 C44_1 H44C_1 109.5
H44A_1 C44_1 H44C_1 109.5
H44B_1 C44_1 H44C_1 109.5
C43_1 C45_1 H45A_1 109.5
C43_1 C45_1 H45B_1 109.5
H45A_1 C45_1 H45B_1 109.5
C43_1 C45_1 H45C_1 109.5
H45A_1 C45_1 H45C_1 109.5
H45B_1 C45_1 H45C_1 109.5
C42_1 N51_1 C51_1 121.3(6)
C42_1 N51_1 H51_1 119.4
C51_1 N51_1 H51_1 119.4
N51_1 C51_1 C53_1 111.3(6)
N51_1 C51_1 C52_1 109.2(7)
C53_1 C51_1 C52_1 111.2(7)
N51_1 C51_1 H51A_1 108.3
C53_1 C51_1 H51A_1 108.3
C52_1 C51_1 H51A_1 108.3
O52_1 C52_1 N61_1 121.0(8)
O52_1 C52_1 C51_1 121.2(8)
N61_1 C52_1 C51_1 117.8(7)
C54_1 C53_1 C51_1 109.8(8)
C54_1 C53_1 C55_1 109.7(8)
C51_1 C53_1 C55_1 109.0(7)
C54_1 C53_1 H53_1 109.4
C51_1 C53_1 H53_1 109.4
C55_1 C53_1 H53_1 109.4
C53_1 C54_1 H54A_1 109.5
C53_1 C54_1 H54B_1 109.5
H54A_1 C54_1 H54B_1 109.5
C53_1 C54_1 H54C_1 109.5
H54A_1 C54_1 H54C_1 109.5
H54B_1 C54_1 H54C_1 109.5
C53_1 C55_1 H55A_1 109.5
C53_1 C55_1 H55B_1 109.5
H55A_1 C55_1 H55B_1 109.5
C53_1 C55_1 H55C_1 109.5
H55A_1 C55_1 H55C_1 109.5
H55B_1 C55_1 H55C_1 109.5
C52_1 N61_1 C61_1 121.9(7)
C52_1 N61_1 H61_1 119.0
C61_1 N61_1 H61_1 119.0
N61_1 C61_1 C63_1 109.0(7)
N61_1 C61_1 C62_1 111.7(7)
C63_1 C61_1 C62_1 108.2(7)
N61_1 C61_1 C64_1 110.3(7)
C63_1 C61_1 C64_1 108.5(7)
C62_1 C61_1 C64_1 109.1(7)
O62_1 C62_1 N71_1 122.7(8)
O62_1 C62_1 C61_1 124.6(7)
N71_1 C62_1 C61_1 112.5(7)
C61_1 C63_1 H63A_1 109.5
C61_1 C63_1 H63B_1 109.5
H63A_1 C63_1 H63B_1 109.5
C61_1 C63_1 H63C_1 109.5
H63A_1 C63_1 H63C_1 109.5
H63B_1 C63_1 H63C_1 109.5
C61_1 C64_1 H64A_1 109.5
C61_1 C64_1 H64B_1 109.5
H64A_1 C64_1 H64B_1 109.5
C61_1 C64_1 H64C_1 109.5
H64A_1 C64_1 H64C_1 109.5
H64B_1 C64_1 H64C_1 109.5
C62_1 N71_1 C71_1 117.9(6)
C62_1 N71_1 H71_1 121.1
C71_1 N71_1 H71_1 121.1
N71_1 C71_1 C72_1 111.6(7)
N71_1 C71_1 C73_1 109.1(6)
C72_1 C71_1 C73_1 109.9(7)
N71_1 C71_1 H71A_1 108.7
C72_1 C71_1 H71A_1 108.7
C73_1 C71_1 H71A_1 108.7
O72_1 C72_1 N81_1 123.1(8)
O72_1 C72_1 C71_1 120.9(8)
N81_1 C72_1 C71_1 116.0(7)
C74_1 C73_1 C75_1 107.8(8)
C74_1 C73_1 C71_1 109.8(8)
C75_1 C73_1 C71_1 109.8(7)
C74_1 C73_1 H73_1 109.8
C75_1 C73_1 H73_1 109.8
C71_1 C73_1 H73_1 109.8
C73_1 C74_1 H74A_1 109.5
C73_1 C74_1 H74B_1 109.5
H74A_1 C74_1 H74B_1 109.5
C73_1 C74_1 H74C_1 109.5
H74A_1 C74_1 H74C_1 109.5
H74B_1 C74_1 H74C_1 109.5
C73_1 C75_1 H75A_1 109.5
C73_1 C75_1 H75B_1 109.5
H75A_1 C75_1 H75B_1 109.5
C73_1 C75_1 H75C_1 109.5
H75A_1 C75_1 H75C_1 109.5
H75B_1 C75_1 H75C_1 109.5
C72_1 N81_1 C81_1 120.8(7)
C72_1 N81_1 H81_1 119.6
C81_1 N81_1 H81_1 119.6
N81_1 C81_1 C83_1 110.0(7)
N81_1 C81_1 C82_1 108.6(8)
C83_1 C81_1 C82_1 112.4(9)
N81_1 C81_1 H81A_1 108.6
C83_1 C81_1 H81A_1 108.6
C82_1 C81_1 H81A_1 108.6
O82_1 C82_1 N91_1 121.5(9)
O82_1 C82_1 C81_1 119.9(9)
N91_1 C82_1 C81_1 118.5(7)
C85_1 C83_1 C81_1 111.4(8)
C85_1 C83_1 C84_1 109.0(9)
C81_1 C83_1 C84_1 110.8(10)
C85_1 C83_1 H83_1 108.5
C81_1 C83_1 H83_1 108.5
C84_1 C83_1 H83_1 108.5
C83_1 C84_1 H84A_1 109.5
C83_1 C84_1 H84B_1 109.5
H84A_1 C84_1 H84B_1 109.5
C83_1 C84_1 H84C_1 109.5
H84A_1 C84_1 H84C_1 109.5
H84B_1 C84_1 H84C_1 109.5
C83_1 C85_1 H85A_1 109.5
C83_1 C85_1 H85B_1 109.5
H85A_1 C85_1 H85B_1 109.5
C83_1 C85_1 H85C_1 109.5
H85A_1 C85_1 H85C_1 109.5
H85B_1 C85_1 H85C_1 109.5
C82_1 N91_1 C91_1 125.3(7)
C82_1 N91_1 H91_1 117.3
C91_1 N91_1 H91_1 117.3
N91_1 C91_1 C93_1 110.0(7)
N91_1 C91_1 C92_1 108.4(8)
C93_1 C91_1 C92_1 109.8(9)
N91_1 C91_1 C94_1 108.5(9)
C93_1 C91_1 C94_1 110.7(9)
C92_1 C91_1 C94_1 109.3(8)
O92_1 C92_1 N101_1 120.2(8)
O92_1 C92_1 C91_1 123.0(9)
N101_1 C92_1 C91_1 116.3(7)
C91_1 C93_1 H93A_1 109.5
C91_1 C93_1 H93B_1 109.5
H93A_1 C93_1 H93B_1 109.5
C91_1 C93_1 H93C_1 109.5
H93A_1 C93_1 H93C_1 109.5
H93B_1 C93_1 H93C_1 109.5
C91_1 C94_1 H94A_1 109.5
C91_1 C94_1 H94B_1 109.5
H94A_1 C94_1 H94B_1 109.5
C91_1 C94_1 H94C_1 109.5
H94A_1 C94_1 H94C_1 109.5
H94B_1 C94_1 H94C_1 109.5
C92_1 N101_1 C101_1 121.1(7)
C92_1 N101_1 H101_1 119.5
C101_1 N101_1 H101_1 119.5
N101_1 C101_1 C102_1 113.5(8)
N101_1 C101_1 C103_1 113.7(7)
C102_1 C101_1 C103_1 110.4(8)
N101_1 C101_1 H10A_1 106.2
C102_1 C101_1 H10A_1 106.2
C103_1 C101_1 H10A_1 106.2
O102_1 C102_1 N111_1 119.8(8)
O102_1 C102_1 C101_1 121.7(8)
N111_1 C102_1 C101_1 118.5(7)
C105_1 C103_1 C101_1 109.3(9)
C105_1 C103_1 C104_1 112.5(8)
C101_1 C103_1 C104_1 112.7(8)
C105_1 C103_1 H103_1 107.3
C101_1 C103_1 H103_1 107.3
C104_1 C103_1 H103_1 107.3
C103_1 C104_1 H10B_1 109.5
C103_1 C104_1 H10C_1 109.5
H10B_1 C104_1 H10C_1 109.5
C103_1 C104_1 H10D_1 109.5
H10B_1 C104_1 H10D_1 109.5
H10C_1 C104_1 H10D_1 109.5
C103_1 C105_1 H10E_1 109.5
C103_1 C105_1 H10F_1 109.5
H10E_1 C105_1 H10F_1 109.5
C103_1 C105_1 H10G_1 109.5
H10E_1 C105_1 H10G_1 109.5
H10F_1 C105_1 H10G_1 109.5
C102_1 N111_1 C111_1 120.9(7)
C102_1 N111_1 H111_1 119.5
C111_1 N111_1 H111_1 119.5
N111_1 C111_1 C112_1 109.6(7)
N111_1 C111_1 C113_1 109.0(6)
C112_1 C111_1 C113_1 110.4(8)
N111_1 C111_1 H11B_1 109.2
C112_1 C111_1 H11B_1 109.2
C113_1 C111_1 H11B_1 109.2
O112_1 C112_1 N121_1 123.0(7)
O112_1 C112_1 C111_1 119.8(8)
N121_1 C112_1 C111_1 117.2(7)
C114_1 C113_1 C115_1 109.2(8)
C114_1 C113_1 C111_1 110.0(8)
C115_1 C113_1 C111_1 110.3(7)
C114_1 C113_1 H113_1 109.1
C115_1 C113_1 H113_1 109.1
C111_1 C113_1 H113_1 109.1
C113_1 C114_1 H11C_1 109.5
C113_1 C114_1 H11D_1 109.5
H11C_1 C114_1 H11D_1 109.5
C113_1 C114_1 H11E_1 109.5
H11C_1 C114_1 H11E_1 109.5
H11D_1 C114_1 H11E_1 109.5
C113_1 C115_1 H11F_1 109.5
C113_1 C115_1 H11G_1 109.5
H11F_1 C115_1 H11G_1 109.5
C113_1 C115_1 H11H_1 109.5
H11F_1 C115_1 H11H_1 109.5
H11G_1 C115_1 H11H_1 109.5
C112_1 N121_1 C121_1 122.0(7)
C112_1 N121_1 H121_1 119.0
C121_1 N121_1 H121_1 119.0
N121_1 C121_1 C122_1 110.8(8)
N121_1 C121_1 C124_1 106.6(7)
C122_1 C121_1 C124_1 107.0(8)
N121_1 C121_1 C123_1 109.8(8)
C122_1 C121_1 C123_1 110.9(8)
C124_1 C121_1 C123_1 111.6(9)
O122_1 C122_1 O125_1 124.4(10)
O122_1 C122_1 C121_1 123.3(9)
O125_1 C122_1 C121_1 112.3(8)
C121_1 C123_1 H12A_1 109.5
C121_1 C123_1 H12B_1 109.5
H12A_1 C123_1 H12B_1 109.5
C121_1 C123_1 H12C_1 109.5
H12A_1 C123_1 H12C_1 109.5
H12B_1 C123_1 H12C_1 109.5
C121_1 C124_1 H12D_1 109.5
C121_1 C124_1 H12E_1 109.5
H12D_1 C124_1 H12E_1 109.5
C121_1 C124_1 H12F_1 109.5
H12D_1 C124_1 H12F_1 109.5
H12E_1 C124_1 H12F_1 109.5
C122_1 O125_1 C125_1 115.3(8)
O125_1 C125_1 H12G_1 109.5
O125_1 C125_1 H12H_1 109.5
H12G_1 C125_1 H12H_1 109.5
O125_1 C125_1 H12I_1 109.5
H12G_1 C125_1 H12I_1 109.5
H12H_1 C125_1 H12I_1 109.5
C3_2 C1_2 O1_2 110.5(8)
C3_2 C1_2 C4_2 109.8(9)
O1_2 C1_2 C4_2 103.2(8)
C3_2 C1_2 C2_2 113.1(9)
O1_2 C1_2 C2_2 108.5(8)
C4_2 C1_2 C2_2 111.3(8)
C1_2 C2_2 H2A_2 109.5
C1_2 C2_2 H2B_2 109.5
H2A_2 C2_2 H2B_2 109.5
C1_2 C2_2 H2C_2 109.5
H2A_2 C2_2 H2C_2 109.5
H2B_2 C2_2 H2C_2 109.5
C1_2 C3_2 H3A_2 109.5
C1_2 C3_2 H3B_2 109.5
H3A_2 C3_2 H3B_2 109.5
C1_2 C3_2 H3C_2 109.5
H3A_2 C3_2 H3C_2 109.5
H3B_2 C3_2 H3C_2 109.5
C1_2 C4_2 H4A_2 109.5
C1_2 C4_2 H4B_2 109.5
H4A_2 C4_2 H4B_2 109.5
C1_2 C4_2 H4C_2 109.5
H4A_2 C4_2 H4C_2 109.5
H4B_2 C4_2 H4C_2 109.5
C5_2 O1_2 C1_2 120.1(7)
O5_2 C5_2 O1_2 126.4(9)
O5_2 C5_2 N11_2 124.9(9)
O1_2 C5_2 N11_2 108.8(8)
C5_2 N11_2 C11_2 119.0(7)
C5_2 N11_2 H11_2 120.5
C11_2 N11_2 H11_2 120.5
N11_2 C11_2 C12_2 111.6(7)
N11_2 C11_2 C13_2 109.9(7)
C12_2 C11_2 C13_2 111.7(8)
N11_2 C11_2 H11A_2 107.8
C12_2 C11_2 H11A_2 107.8
C13_2 C11_2 H11A_2 107.8
O12_2 C12_2 N21_2 122.9(8)
O12_2 C12_2 C11_2 116.3(8)
N21_2 C12_2 C11_2 120.7(7)
C14_2 C13_2 C15_2 112.3(10)
C14_2 C13_2 C11_2 109.0(9)
C15_2 C13_2 C11_2 113.4(8)
C14_2 C13_2 H13_2 107.3
C15_2 C13_2 H13_2 107.3
C11_2 C13_2 H13_2 107.3
C13_2 C14_2 H14A_2 109.5
C13_2 C14_2 H14B_2 109.5
H14A_2 C14_2 H14B_2 109.5
C13_2 C14_2 H14C_2 109.5
H14A_2 C14_2 H14C_2 109.5
H14B_2 C14_2 H14C_2 109.5
C13_2 C15_2 H15A_2 109.5
C13_2 C15_2 H15B_2 109.5
H15A_2 C15_2 H15B_2 109.5
C13_2 C15_2 H15C_2 109.5
H15A_2 C15_2 H15C_2 109.5
H15B_2 C15_2 H15C_2 109.5
C12_2 N21_2 C21_2 120.2(7)
C12_2 N21_2 H21_2 119.9
C21_2 N21_2 H21_2 119.9
N21_2 C21_2 C22_2 112.5(8)
N21_2 C21_2 C23_2 112.0(7)
C22_2 C21_2 C23_2 113.3(8)
N21_2 C21_2 H21A_2 106.1
C22_2 C21_2 H21A_2 106.1
C23_2 C21_2 H21A_2 106.1
O22_2 C22_2 N31_2 121.3(8)
O22_2 C22_2 C21_2 119.7(8)
N31_2 C22_2 C21_2 119.0(8)
C21_2 C23_2 C25_2 113.7(8)
C21_2 C23_2 C24_2 111.0(8)
C25_2 C23_2 C24_2 108.8(9)
C21_2 C23_2 H23_2 107.7
C25_2 C23_2 H23_2 107.7
C24_2 C23_2 H23_2 107.7
C23_2 C24_2 H24A_2 109.5
C23_2 C24_2 H24B_2 109.5
H24A_2 C24_2 H24B_2 109.5
C23_2 C24_2 H24C_2 109.5
H24A_2 C24_2 H24C_2 109.5
H24B_2 C24_2 H24C_2 109.5
C23_2 C25_2 H25A_2 109.5
C23_2 C25_2 H25B_2 109.5
H25A_2 C25_2 H25B_2 109.5
C23_2 C25_2 H25C_2 109.5
H25A_2 C25_2 H25C_2 109.5
H25B_2 C25_2 H25C_2 109.5
C22_2 N31_2 C31_2 122.3(7)
C22_2 N31_2 H31_2 118.9
C31_2 N31_2 H31_2 118.9
N31_2 C31_2 C34_2 110.7(7)
N31_2 C31_2 C33_2 106.6(7)
C34_2 C31_2 C33_2 110.1(8)
N31_2 C31_2 C32_2 108.3(7)
C34_2 C31_2 C32_2 112.2(7)
C33_2 C31_2 C32_2 108.8(7)
O32_2 C32_2 N41_2 121.8(8)
O32_2 C32_2 C31_2 120.5(8)
N41_2 C32_2 C31_2 117.4(7)
C31_2 C33_2 H33A_2 109.5
C31_2 C33_2 H33B_2 109.5
H33A_2 C33_2 H33B_2 109.5
C31_2 C33_2 H33C_2 109.5
H33A_2 C33_2 H33C_2 109.5
H33B_2 C33_2 H33C_2 109.5
C31_2 C34_2 H34A_2 109.5
C31_2 C34_2 H34B_2 109.5
H34A_2 C34_2 H34B_2 109.5
C31_2 C34_2 H34C_2 109.5
H34A_2 C34_2 H34C_2 109.5
H34B_2 C34_2 H34C_2 109.5
C32_2 N41_2 C41_2 123.7(7)
C32_2 N41_2 H41_2 118.1
C41_2 N41_2 H41_2 118.1
N41_2 C41_2 C43_2 111.7(7)
N41_2 C41_2 C42_2 111.4(7)
C43_2 C41_2 C42_2 110.4(7)
N41_2 C41_2 H41A_2 107.7
C43_2 C41_2 H41A_2 107.7
C42_2 C41_2 H41A_2 107.7
O42_2 C42_2 N51_2 121.5(7)
O42_2 C42_2 C41_2 122.3(7)
N51_2 C42_2 C41_2 116.2(7)
C41_2 C43_2 C44_2 112.9(7)
C41_2 C43_2 C45_2 110.3(8)
C44_2 C43_2 C45_2 110.9(8)
C41_2 C43_2 H43_2 107.5
C44_2 C43_2 H43_2 107.5
C45_2 C43_2 H43_2 107.5
C43_2 C44_2 H44A_2 109.5
C43_2 C44_2 H44B_2 109.5
H44A_2 C44_2 H44B_2 109.5
C43_2 C44_2 H44C_2 109.5
H44A_2 C44_2 H44C_2 109.5
H44B_2 C44_2 H44C_2 109.5
C43_2 C45_2 H45A_2 109.5
C43_2 C45_2 H45B_2 109.5
H45A_2 C45_2 H45B_2 109.5
C43_2 C45_2 H45C_2 109.5
H45A_2 C45_2 H45C_2 109.5
H45B_2 C45_2 H45C_2 109.5
C42_2 N51_2 C51_2 120.1(6)
C42_2 N51_2 H51_2 119.9
C51_2 N51_2 H51_2 119.9
N51_2 C51_2 C52_2 109.7(7)
N51_2 C51_2 C53_2 111.1(6)
C52_2 C51_2 C53_2 111.1(7)
N51_2 C51_2 H51A_2 108.3
C52_2 C51_2 H51A_2 108.3
C53_2 C51_2 H51A_2 108.3
O52_2 C52_2 N61_2 122.0(8)
O52_2 C52_2 C51_2 119.4(8)
N61_2 C52_2 C51_2 118.6(8)
C55_2 C53_2 C54_2 109.8(8)
C55_2 C53_2 C51_2 109.9(7)
C54_2 C53_2 C51_2 109.7(7)
C55_2 C53_2 H53_2 109.1
C54_2 C53_2 H53_2 109.1
C51_2 C53_2 H53_2 109.1
C53_2 C54_2 H54A_2 109.5
C53_2 C54_2 H54B_2 109.5
H54A_2 C54_2 H54B_2 109.5
C53_2 C54_2 H54C_2 109.5
H54A_2 C54_2 H54C_2 109.5
H54B_2 C54_2 H54C_2 109.5
C53_2 C55_2 H55A_2 109.5
C53_2 C55_2 H55B_2 109.5
H55A_2 C55_2 H55B_2 109.5
C53_2 C55_2 H55C_2 109.5
H55A_2 C55_2 H55C_2 109.5
H55B_2 C55_2 H55C_2 109.5
C52_2 N61_2 C61_2 123.5(7)
C52_2 N61_2 H61_2 118.3
C61_2 N61_2 H61_2 118.3
N61_2 C61_2 C62_2 109.8(7)
N61_2 C61_2 C64_2 110.1(7)
C62_2 C61_2 C64_2 109.1(7)
N61_2 C61_2 C63_2 109.9(7)
C62_2 C61_2 C63_2 108.7(7)
C64_2 C61_2 C63_2 109.3(7)
O62_2 C62_2 N71_2 120.4(7)
O62_2 C62_2 C61_2 126.5(7)
N71_2 C62_2 C61_2 112.9(7)
C61_2 C63_2 H63A_2 109.5
C61_2 C63_2 H63B_2 109.5
H63A_2 C63_2 H63B_2 109.5
C61_2 C63_2 H63C_2 109.5
H63A_2 C63_2 H63C_2 109.5
H63B_2 C63_2 H63C_2 109.5
C61_2 C64_2 H64A_2 109.5
C61_2 C64_2 H64B_2 109.5
H64A_2 C64_2 H64B_2 109.5
C61_2 C64_2 H64C_2 109.5
H64A_2 C64_2 H64C_2 109.5
H64B_2 C64_2 H64C_2 109.5
C62_2 N71_2 C71_2 118.3(7)
C62_2 N71_2 H71_2 120.9
C71_2 N71_2 H71_2 120.9
N71_2 C71_2 C72_2 112.5(6)
N71_2 C71_2 C73_2 109.2(7)
C72_2 C71_2 C73_2 112.3(7)
N71_2 C71_2 H71A_2 107.5
C72_2 C71_2 H71A_2 107.5
C73_2 C71_2 H71A_2 107.5
O72_2 C72_2 N81_2 122.0(8)
O72_2 C72_2 C71_2 121.8(7)
N81_2 C72_2 C71_2 116.1(7)
C74_2 C73_2 C75_2 111.1(8)
C74_2 C73_2 C71_2 109.1(7)
C75_2 C73_2 C71_2 112.4(9)
C74_2 C73_2 H73_2 108.0
C75_2 C73_2 H73_2 108.0
C71_2 C73_2 H73_2 108.0
C73_2 C74_2 H74A_2 109.5
C73_2 C74_2 H74B_2 109.5
H74A_2 C74_2 H74B_2 109.5
C73_2 C74_2 H74C_2 109.5
H74A_2 C74_2 H74C_2 109.5
H74B_2 C74_2 H74C_2 109.5
C73_2 C75_2 H75A_2 109.5
C73_2 C75_2 H75B_2 109.5
H75A_2 C75_2 H75B_2 109.5
C73_2 C75_2 H75C_2 109.5
H75A_2 C75_2 H75C_2 109.5
H75B_2 C75_2 H75C_2 109.5
C72_2 N81_2 C81_2 118.3(7)
C72_2 N81_2 H81_2 120.8
C81_2 N81_2 H81_2 120.8
N81_2 C81_2 C82_2 112.2(8)
N81_2 C81_2 C83_2 109.8(7)
C82_2 C81_2 C83_2 110.3(8)
N81_2 C81_2 H81A_2 108.1
C82_2 C81_2 H81A_2 108.1
C83_2 C81_2 H81A_2 108.1
O82_2 C82_2 N91_2 123.1(9)
O82_2 C82_2 C81_2 122.0(9)
N91_2 C82_2 C81_2 114.8(8)
C85_2 C83_2 C84_2 109.9(9)
C85_2 C83_2 C81_2 111.0(8)
C84_2 C83_2 C81_2 109.7(9)
C85_2 C83_2 H83_2 108.7
C84_2 C83_2 H83_2 108.7
C81_2 C83_2 H83_2 108.7
C83_2 C84_2 H84A_2 109.5
C83_2 C84_2 H84B_2 109.5
H84A_2 C84_2 H84B_2 109.5
C83_2 C84_2 H84C_2 109.5
H84A_2 C84_2 H84C_2 109.5
H84B_2 C84_2 H84C_2 109.5
C83_2 C85_2 H85A_2 109.5
C83_2 C85_2 H85B_2 109.5
H85A_2 C85_2 H85B_2 109.5
C83_2 C85_2 H85C_2 109.5
H85A_2 C85_2 H85C_2 109.5
H85B_2 C85_2 H85C_2 109.5
C82_2 N91_2 C91_2 121.9(7)
C82_2 N91_2 H91_2 119.1
C91_2 N91_2 H91_2 119.1
N91_2 C91_2 C94_2 111.2(9)
N91_2 C91_2 C92_2 110.1(7)
C94_2 C91_2 C92_2 109.4(8)
N91_2 C91_2 C93_2 108.1(7)
C94_2 C91_2 C93_2 111.8(8)
C92_2 C91_2 C93_2 106.0(8)
O92_2 C92_2 N101_2 124.7(9)
O92_2 C92_2 C91_2 118.9(8)
N101_2 C92_2 C91_2 116.3(8)
C91_2 C93_2 H93A_2 109.5
C91_2 C93_2 H93B_2 109.5
H93A_2 C93_2 H93B_2 109.5
C91_2 C93_2 H93C_2 109.5
H93A_2 C93_2 H93C_2 109.5
H93B_2 C93_2 H93C_2 109.5
C91_2 C94_2 H94A_2 109.5
C91_2 C94_2 H94B_2 109.5
H94A_2 C94_2 H94B_2 109.5
C91_2 C94_2 H94C_2 109.5
H94A_2 C94_2 H94C_2 109.5
H94B_2 C94_2 H94C_2 109.5
C92_2 N101_2 C101_2 119.2(8)
C92_2 N101_2 H101_2 120.4
C101_2 N101_2 H101_2 120.4
N101_2 C101_2 C102_2 112.2(8)
N101_2 C101_2 C103_2 112.1(9)
C102_2 C101_2 C103_2 112.0(8)
N101_2 C101_2 H10A_2 106.7
C102_2 C101_2 H10A_2 106.7
C103_2 C101_2 H10A_2 106.7
O102_2 C102_2 N111_2 121.9(10)
O102_2 C102_2 C101_2 118.2(10)
N111_2 C102_2 C101_2 119.9(9)
C104_2 C103_2 C105_2 113.1(11)
C104_2 C103_2 C101_2 110.4(9)
C105_2 C103_2 C101_2 108.6(9)
C104_2 C103_2 H103_2 108.2
C105_2 C103_2 H103_2 108.2
C101_2 C103_2 H103_2 108.2
C103_2 C104_2 H10B_2 109.5
C103_2 C104_2 H10C_2 109.5
H10B_2 C104_2 H10C_2 109.5
C103_2 C104_2 H10D_2 109.5
H10B_2 C104_2 H10D_2 109.5
H10C_2 C104_2 H10D_2 109.5
C103_2 C105_2 H10E_2 109.5
C103_2 C105_2 H10F_2 109.5
H10E_2 C105_2 H10F_2 109.5
C103_2 C105_2 H10G_2 109.5
H10E_2 C105_2 H10G_2 109.5
H10F_2 C105_2 H10G_2 109.5
C102_2 N111_2 C111_2 121.4(8)
C102_2 N111_2 H111_2 119.3
C111_2 N111_2 H111_2 119.3
N111_2 C111_2 C112_2 113.7(7)
N111_2 C111_2 C113_2 110.6(8)
C112_2 C111_2 C113_2 113.9(10)
N111_2 C111_2 H11B_2 106.0
C112_2 C111_2 H11B_2 106.0
C113_2 C111_2 H11B_2 106.0
O112_2 C112_2 N121_2 122.6(10)
O112_2 C112_2 C111_2 120.1(8)
N121_2 C112_2 C111_2 117.3(8)
C114_2 C113_2 C115_2 111.6(13)
C114_2 C113_2 C111_2 111.3(10)
C115_2 C113_2 C111_2 111.3(10)
C114_2 C113_2 H113_2 107.5
C115_2 C113_2 H113_2 107.5
C111_2 C113_2 H113_2 107.5
C113_2 C114_2 H11C_2 109.5
C113_2 C114_2 H11D_2 109.5
H11C_2 C114_2 H11D_2 109.5
C113_2 C114_2 H11E_2 109.5
H11C_2 C114_2 H11E_2 109.5
H11D_2 C114_2 H11E_2 109.5
C113_2 C115_2 H11F_2 109.5
C113_2 C115_2 H11G_2 109.5
H11F_2 C115_2 H11G_2 109.5
C113_2 C115_2 H11H_2 109.5
H11F_2 C115_2 H11H_2 109.5
H11G_2 C115_2 H11H_2 109.5
C112_2 N121_2 C121_2 120.8(8)
C112_2 N121_2 H121_2 119.6
C121_2 N121_2 H121_2 119.6
N121_2 C121_2 C124_2 116.1(10)
N121_2 C121_2 C123_2 106.5(9)
C124_2 C121_2 C123_2 112.3(11)
N121_2 C121_2 C122_2 109.7(9)
C124_2 C121_2 C122_2 106.2(10)
C123_2 C121_2 C122_2 105.6(11)
O122_2 C122_2 O125_2 125.2(14)
O122_2 C122_2 C121_2 125.0(12)
O125_2 C122_2 C121_2 109.1(11)
C121_2 C123_2 H12A_2 109.5
C121_2 C123_2 H12B_2 109.5
H12A_2 C123_2 H12B_2 109.5
C121_2 C123_2 H12C_2 109.5
H12A_2 C123_2 H12C_2 109.5
H12B_2 C123_2 H12C_2 109.5
C121_2 C124_2 H12D_2 109.5
C121_2 C124_2 H12E_2 109.5
H12D_2 C124_2 H12E_2 109.5
C121_2 C124_2 H12F_2 109.5
H12D_2 C124_2 H12F_2 109.5
H12E_2 C124_2 H12F_2 109.5
C122_2 O125_2 C125_2 113.7(12)
O125_2 C125_2 H12G_2 109.5
O125_2 C125_2 H12H_2 109.5
H12G_2 C125_2 H12H_2 109.5
O125_2 C125_2 H12I_2 109.5
H12G_2 C125_2 H12I_2 109.5
H12H_2 C125_2 H12I_2 109.5

loop_
_geom_bond_atom_site_label_1
_geom_bond_atom_site_label_2
_geom_bond_distance
O1M_1 C1M_1 1.460(12)
O1M_1 H1M_1 0.910(6)
C1M_1 H1M1_1 0.9800
C1M_1 H1M2_1 0.9800
C1M_1 H1M3_1 0.9800
O2M_1 C2M_1 1.340(15)
O2M_1 H2M_1 0.850(11)
C2M_1 H2M1_1 0.9800
C2M_1 H2M2_1 0.9800
C2M_1 H2M3_1 0.9800
O3M_1 C3M_1 1.62(3)
O3M_1 H3M_1 0.855(18)
C3M_1 H3M1_1 0.9800
C3M_1 H3M2_1 0.9800
C3M_1 H3M3_1 0.9800
C1_1 O1_1 1.471(10)
C1_1 C3_1 1.508(13)
C1_1 C2_1 1.518(13)
C1_1 C4_1 1.531(13)
C2_1 H2A_1 0.9800
C2_1 H2B_1 0.9800
C2_1 H2C_1 0.9800
C3_1 H3A_1 0.9800
C3_1 H3B_1 0.9800
C3_1 H3C_1 0.9800
C4_1 H4A_1 0.9800
C4_1 H4B_1 0.9800
C4_1 H4C_1 0.9800
O1_1 C5_1 1.312(10)
C5_1 O5_1 1.233(10)
C5_1 N11_1 1.363(12)
N11_1 C11_1 1.462(10)
N11_1 H11_1 0.8800
C11_1 C12_1 1.507(12)
C11_1 C13_1 1.524(13)
C11_1 H11A_1 1.0000
C12_1 O12_1 1.222(9)
C12_1 N21_1 1.325(11)
C13_1 C15_1 1.504(13)
C13_1 C14_1 1.532(14)
C13_1 H13_1 1.0000
C14_1 H14A_1 0.9800
C14_1 H14B_1 0.9800
C14_1 H14C_1 0.9800
C15_1 H15A_1 0.9800
C15_1 H15B_1 0.9800
C15_1 H15C_1 0.9800
N21_1 C21_1 1.442(10)
N21_1 H21_1 0.8800
C21_1 C22_1 1.520(12)
C21_1 C23_1 1.554(12)
C21_1 H21A_1 1.0000
C22_1 O22_1 1.229(9)
C22_1 N31_1 1.334(10)
C23_1 C25_1 1.502(12)
C23_1 C24_1 1.511(13)
C23_1 H23_1 1.0000
C24_1 H24A_1 0.9800
C24_1 H24B_1 0.9800
C24_1 H24C_1 0.9800
C25_1 H25A_1 0.9800
C25_1 H25B_1 0.9800
C25_1 H25C_1 0.9800
N31_1 C31_1 1.480(11)
N31_1 H31_1 0.8800
C31_1 C34_1 1.516(13)
C31_1 C32_1 1.518(12)
C31_1 C33_1 1.521(11)
C32_1 O32_1 1.236(10)
C32_1 N41_1 1.332(11)
C33_1 H33A_1 0.9800
C33_1 H33B_1 0.9800
C33_1 H33C_1 0.9800
C34_1 H34A_1 0.9800
C34_1 H34B_1 0.9800
C34_1 H34C_1 0.9800
N41_1 C41_1 1.458(11)
N41_1 H41_1 0.8800
C41_1 C42_1 1.492(12)
C41_1 C43_1 1.528(12)
C41_1 H41A_1 1.0000
C42_1 O42_1 1.211(9)
C42_1 N51_1 1.358(11)
C43_1 C44_1 1.515(12)
C43_1 C45_1 1.522(13)
C43_1 H43_1 1.0000
C44_1 H44A_1 0.9800
C44_1 H44B_1 0.9800
C44_1 H44C_1 0.9800
C45_1 H45A_1 0.9800
C45_1 H45B_1 0.9800
C45_1 H45C_1 0.9800
N51_1 C51_1 1.461(10)
N51_1 H51_1 0.8800
C51_1 C53_1 1.518(11)
C51_1 C52_1 1.537(12)
C51_1 H51A_1 1.0000
C52_1 O52_1 1.199(9)
C52_1 N61_1 1.362(11)
C53_1 C54_1 1.516(14)
C53_1 C55_1 1.538(12)
C53_1 H53_1 1.0000
C54_1 H54A_1 0.9800
C54_1 H54B_1 0.9800
C54_1 H54C_1 0.9800
C55_1 H55A_1 0.9800
C55_1 H55B_1 0.9800
C55_1 H55C_1 0.9800
N61_1 C61_1 1.427(11)
N61_1 H61_1 0.8800
C61_1 C63_1 1.527(12)
C61_1 C62_1 1.541(12)
C61_1 C64_1 1.543(11)
C62_1 O62_1 1.182(10)
C62_1 N71_1 1.378(11)
C63_1 H63A_1 0.9800
C63_1 H63B_1 0.9800
C63_1 H63C_1 0.9800
C64_1 H64A_1 0.9800
C64_1 H64B_1 0.9800
C64_1 H64C_1 0.9800
N71_1 C71_1 1.438(11)
N71_1 H71_1 0.8800
C71_1 C72_1 1.529(12)
C71_1 C73_1 1.566(11)
C71_1 H71A_1 1.0000
C72_1 O72_1 1.206(10)
C72_1 N81_1 1.319(11)
C73_1 C74_1 1.537(14)
C73_1 C75_1 1.544(13)
C73_1 H73_1 1.0000
C74_1 H74A_1 0.9800
C74_1 H74B_1 0.9800
C74_1 H74C_1 0.9800
C75_1 H75A_1 0.9800
C75_1 H75B_1 0.9800
C75_1 H75C_1 0.9800
N81_1 C81_1 1.472(12)
N81_1 H81_1 0.8800
C81_1 C83_1 1.508(14)
C81_1 C82_1 1.518(14)
C81_1 H81A_1 1.0000
C82_1 O82_1 1.244(10)
C82_1 N91_1 1.324(13)
C83_1 C85_1 1.495(14)
C83_1 C84_1 1.534(16)
C83_1 H83_1 1.0000
C84_1 H84A_1 0.9800
C84_1 H84B_1 0.9800
C84_1 H84C_1 0.9800
C85_1 H85A_1 0.9800
C85_1 H85B_1 0.9800
C85_1 H85C_1 0.9800
N91_1 C91_1 1.463(12)
N91_1 H91_1 0.8800
C91_1 C93_1 1.471(15)
C91_1 C92_1 1.507(13)
C91_1 C94_1 1.542(14)
C92_1 O92_1 1.232(11)
C92_1 N101_1 1.367(12)
C93_1 H93A_1 0.9800
C93_1 H93B_1 0.9800
C93_1 H93C_1 0.9800
C94_1 H94A_1 0.9800
C94_1 H94B_1 0.9800
C94_1 H94C_1 0.9800
N101_1 C101_1 1.448(11)
N101_1 H101_1 0.8800
C101_1 C102_1 1.510(13)
C101_1 C103_1 1.521(13)
C101_1 H10A_1 1.0000
C102_1 O102_1 1.227(10)
C102_1 N111_1 1.381(11)
C103_1 C105_1 1.513(15)
C103_1 C104_1 1.533(14)
C103_1 H103_1 1.0000
C104_1 H10B_1 0.9800
C104_1 H10C_1 0.9800
C104_1 H10D_1 0.9800
C105_1 H10E_1 0.9800
C105_1 H10F_1 0.9800
C105_1 H10G_1 0.9800
N111_1 C111_1 1.445(11)
N111_1 H111_1 0.8800
C111_1 C112_1 1.531(12)
C111_1 C113_1 1.550(12)
C111_1 H11B_1 1.0000
C112_1 O112_1 1.212(10)
C112_1 N121_1 1.347(11)
C113_1 C114_1 1.511(13)
C113_1 C115_1 1.530(14)
C113_1 H113_1 1.0000
C114_1 H11C_1 0.9800
C114_1 H11D_1 0.9800
C114_1 H11E_1 0.9800
C115_1 H11F_1 0.9800
C115_1 H11G_1 0.9800
C115_1 H11H_1 0.9800
N121_1 C121_1 1.467(11)
N121_1 H121_1 0.8800
C121_1 C122_1 1.524(14)
C121_1 C124_1 1.526(14)
C121_1 C123_1 1.528(14)
C122_1 O122_1 1.199(11)
C122_1 O125_1 1.331(12)
C123_1 H12A_1 0.9800
C123_1 H12B_1 0.9800
C123_1 H12C_1 0.9800
C124_1 H12D_1 0.9800
C124_1 H12E_1 0.9800
C124_1 H12F_1 0.9800
O125_1 C125_1 1.458(13)
C125_1 H12G_1 0.9800
C125_1 H12H_1 0.9800
C125_1 H12I_1 0.9800
C1_2 C3_2 1.488(15)
C1_2 O1_2 1.502(12)
C1_2 C4_2 1.511(14)
C1_2 C2_2 1.518(14)
C2_2 H2A_2 0.9800
C2_2 H2B_2 0.9800
C2_2 H2C_2 0.9800
C3_2 H3A_2 0.9800
C3_2 H3B_2 0.9800
C3_2 H3C_2 0.9800
C4_2 H4A_2 0.9800
C4_2 H4B_2 0.9800
C4_2 H4C_2 0.9800
O1_2 C5_2 1.347(11)
C5_2 O5_2 1.175(10)
C5_2 N11_2 1.358(12)
N11_2 C11_2 1.455(11)
N11_2 H11_2 0.8800
C11_2 C12_2 1.527(13)
C11_2 C13_2 1.564(13)
C11_2 H11A_2 1.0000
C12_2 O12_2 1.229(10)
C12_2 N21_2 1.316(11)
C13_2 C14_2 1.486(16)
C13_2 C15_2 1.494(17)
C13_2 H13_2 1.0000
C14_2 H14A_2 0.9800
C14_2 H14B_2 0.9800
C14_2 H14C_2 0.9800
C15_2 H15A_2 0.9800
C15_2 H15B_2 0.9800
C15_2 H15C_2 0.9800
N21_2 C21_2 1.434(12)
N21_2 H21_2 0.8800
C21_2 C22_2 1.479(12)
C21_2 C23_2 1.496(13)
C21_2 H21A_2 1.0000
C22_2 O22_2 1.254(11)
C22_2 N31_2 1.335(12)
C23_2 C25_2 1.523(15)
C23_2 C24_2 1.543(15)
C23_2 H23_2 1.0000
C24_2 H24A_2 0.9800
C24_2 H24B_2 0.9800
C24_2 H24C_2 0.9800
C25_2 H25A_2 0.9800
C25_2 H25B_2 0.9800
C25_2 H25C_2 0.9800
N31_2 C31_2 1.484(10)
N31_2 H31_2 0.8800
C31_2 C34_2 1.497(13)
C31_2 C33_2 1.524(12)
C31_2 C32_2 1.548(12)
C32_2 O32_2 1.236(10)
C32_2 N41_2 1.335(11)
C33_2 H33A_2 0.9800
C33_2 H33B_2 0.9800
C33_2 H33C_2 0.9800
C34_2 H34A_2 0.9800
C34_2 H34B_2 0.9800
C34_2 H34C_2 0.9800
N41_2 C41_2 1.436(11)
N41_2 H41_2 0.8800
C41_2 C43_2 1.505(12)
C41_2 C42_2 1.543(12)
C41_2 H41A_2 1.0000
C42_2 O42_2 1.216(9)
C42_2 N51_2 1.325(10)
C43_2 C44_2 1.516(13)
C43_2 C45_2 1.518(13)
C43_2 H43_2 1.0000
C44_2 H44A_2 0.9800
C44_2 H44B_2 0.9800
C44_2 H44C_2 0.9800
C45_2 H45A_2 0.9800
C45_2 H45B_2 0.9800
C45_2 H45C_2 0.9800
N51_2 C51_2 1.456(10)
N51_2 H51_2 0.8800
C51_2 C52_2 1.505(12)
C51_2 C53_2 1.553(11)
C51_2 H51A_2 1.0000
C52_2 O52_2 1.233(10)
C52_2 N61_2 1.336(11)
C53_2 C55_2 1.519(12)
C53_2 C54_2 1.527(12)
C53_2 H53_2 1.0000
C54_2 H54A_2 0.9800
C54_2 H54B_2 0.9800
C54_2 H54C_2 0.9800
C55_2 H55A_2 0.9800
C55_2 H55B_2 0.9800
C55_2 H55C_2 0.9800
N61_2 C61_2 1.444(11)
N61_2 H61_2 0.8800
C61_2 C62_2 1.520(12)
C61_2 C64_2 1.521(13)
C61_2 C63_2 1.541(12)
C62_2 O62_2 1.206(10)
C62_2 N71_2 1.399(10)
C63_2 H63A_2 0.9800
C63_2 H63B_2 0.9800
C63_2 H63C_2 0.9800
C64_2 H64A_2 0.9800
C64_2 H64B_2 0.9800
C64_2 H64C_2 0.9800
N71_2 C71_2 1.460(11)
N71_2 H71_2 0.8800
C71_2 C72_2 1.494(12)
C71_2 C73_2 1.562(12)
C71_2 H71A_2 1.0000
C72_2 O72_2 1.210(9)
C72_2 N81_2 1.365(10)
C73_2 C74_2 1.502(13)
C73_2 C75_2 1.514(15)
C73_2 H73_2 1.0000
C74_2 H74A_2 0.9800
C74_2 H74B_2 0.9800
C74_2 H74C_2 0.9800
C75_2 H75A_2 0.9800
C75_2 H75B_2 0.9800
C75_2 H75C_2 0.9800
N81_2 C81_2 1.450(12)
N81_2 H81_2 0.8800
C81_2 C82_2 1.523(13)
C81_2 C83_2 1.549(12)
C81_2 H81A_2 1.0000
C82_2 O82_2 1.201(10)
C82_2 N91_2 1.358(12)
C83_2 C85_2 1.514(15)
C83_2 C84_2 1.538(16)
C83_2 H83_2 1.0000
C84_2 H84A_2 0.9800
C84_2 H84B_2 0.9800
C84_2 H84C_2 0.9800
C85_2 H85A_2 0.9800
C85_2 H85B_2 0.9800
C85_2 H85C_2 0.9800
N91_2 C91_2 1.468(12)
N91_2 H91_2 0.8800
C91_2 C94_2 1.535(14)
C91_2 C92_2 1.544(13)
C91_2 C93_2 1.546(14)
C92_2 O92_2 1.230(11)
C92_2 N101_2 1.316(12)
C93_2 H93A_2 0.9800
C93_2 H93B_2 0.9800
C93_2 H93C_2 0.9800
C94_2 H94A_2 0.9800
C94_2 H94B_2 0.9800
C94_2 H94C_2 0.9800
N101_2 C101_2 1.474(11)
N101_2 H101_2 0.8800
C101_2 C102_2 1.508(15)
C101_2 C103_2 1.560(17)
C101_2 H10A_2 1.0000
C102_2 O102_2 1.226(12)
C102_2 N111_2 1.328(13)
C103_2 C104_2 1.482(16)
C103_2 C105_2 1.554(16)
C103_2 H103_2 1.0000
C104_2 H10B_2 0.9800
C104_2 H10C_2 0.9800
C104_2 H10D_2 0.9800
C105_2 H10E_2 0.9800
C105_2 H10F_2 0.9800
C105_2 H10G_2 0.9800
N111_2 C111_2 1.452(12)
N111_2 H111_2 0.8800
C111_2 C112_2 1.520(15)
C111_2 C113_2 1.568(15)
C111_2 H11B_2 1.0000
C112_2 O112_2 1.218(10)
C112_2 N121_2 1.354(12)
C113_2 C114_2 1.401(18)
C113_2 C115_2 1.447(17)
C113_2 H113_2 1.0000
C114_2 H11C_2 0.9800
C114_2 H11D_2 0.9800
C114_2 H11E_2 0.9800
C115_2 H11F_2 0.9800
C115_2 H11G_2 0.9800
C115_2 H11H_2 0.9800
N121_2 C121_2 1.445(14)
N121_2 H121_2 0.8800
C121_2 C124_2 1.471(17)
C121_2 C123_2 1.517(16)
C121_2 C122_2 1.568(19)
C122_2 O122_2 1.161(14)
C122_2 O125_2 1.342(15)
C123_2 H12A_2 0.9800
C123_2 H12B_2 0.9800
C123_2 H12C_2 0.9800
C124_2 H12D_2 0.9800
C124_2 H12E_2 0.9800
C124_2 H12F_2 0.9800
O125_2 C125_2 1.48(2)
C125_2 H12G_2 0.9800
C125_2 H12H_2 0.9800
C125_2 H12I_2 0.9800

loop_
_geom_torsion_atom_site_label_1
_geom_torsion_atom_site_label_2
_geom_torsion_atom_site_label_3
_geom_torsion_atom_site_label_4
_geom_torsion
C3_1 C1_1 O1_1 C5_1 -65.8(10)
C2_1 C1_1 O1_1 C5_1 175.7(8)
C4_1 C1_1 O1_1 C5_1 58.7(10)
C1_1 O1_1 C5_1 O5_1 -1.9(13)
C1_1 O1_1 C5_1 N11_1 175.4(7)
O5_1 C5_1 N11_1 C11_1 -1.4(12)
O1_1 C5_1 N11_1 C11_1 -178.8(7)
C5_1 N11_1 C11_1 C12_1 -57.7(10)
C5_1 N11_1 C11_1 C13_1 177.1(7)
N11_1 C11_1 C12_1 O12_1 158.1(7)
C13_1 C11_1 C12_1 O12_1 -78.3(10)
N11_1 C11_1 C12_1 N21_1 -20.5(11)
C13_1 C11_1 C12_1 N21_1 103.0(9)
N11_1 C11_1 C13_1 C15_1 -160.3(8)
C12_1 C11_1 C13_1 C15_1 73.5(10)
N11_1 C11_1 C13_1 C14_1 75.4(9)
C12_1 C11_1 C13_1 C14_1 -50.9(10)
O12_1 C12_1 N21_1 C21_1 -0.3(12)
C11_1 C12_1 N21_1 C21_1 178.2(7)
C12_1 N21_1 C21_1 C22_1 -56.1(10)
C12_1 N21_1 C21_1 C23_1 -179.0(7)
N21_1 C21_1 C22_1 O22_1 148.9(7)
C23_1 C21_1 C22_1 O22_1 -87.1(9)
N21_1 C21_1 C22_1 N31_1 -30.3(10)
C23_1 C21_1 C22_1 N31_1 93.8(8)
N21_1 C21_1 C23_1 C25_1 -169.1(7)
C22_1 C21_1 C23_1 C25_1 67.1(9)
N21_1 C21_1 C23_1 C24_1 65.5(10)
C22_1 C21_1 C23_1 C24_1 -58.3(10)
O22_1 C22_1 N31_1 C31_1 0.6(12)
C21_1 C22_1 N31_1 C31_1 179.7(7)
C22_1 N31_1 C31_1 C34_1 65.5(10)
C22_1 N31_1 C31_1 C32_1 -57.5(10)
C22_1 N31_1 C31_1 C33_1 -173.6(8)
N31_1 C31_1 C32_1 O32_1 139.0(8)
C34_1 C31_1 C32_1 O32_1 16.2(11)
C33_1 C31_1 C32_1 O32_1 -104.7(9)
N31_1 C31_1 C32_1 N41_1 -43.5(9)
C34_1 C31_1 C32_1 N41_1 -166.3(7)
C33_1 C31_1 C32_1 N41_1 72.8(9)
O32_1 C32_1 N41_1 C41_1 -2.0(12)
C31_1 C32_1 N41_1 C41_1 -179.5(7)
C32_1 N41_1 C41_1 C42_1 -70.0(10)
C32_1 N41_1 C41_1 C43_1 165.5(8)
N41_1 C41_1 C42_1 O42_1 131.3(8)
C43_1 C41_1 C42_1 O42_1 -105.2(9)
N41_1 C41_1 C42_1 N51_1 -51.6(10)
C43_1 C41_1 C42_1 N51_1 71.9(9)
N41_1 C41_1 C43_1 C44_1 175.4(7)
C42_1 C41_1 C43_1 C44_1 51.3(10)
N41_1 C41_1 C43_1 C45_1 -60.1(10)
C42_1 C41_1 C43_1 C45_1 175.9(7)
O42_1 C42_1 N51_1 C51_1 0.3(13)
C41_1 C42_1 N51_1 C51_1 -176.8(7)
C42_1 N51_1 C51_1 C53_1 -177.9(8)
C42_1 N51_1 C51_1 C52_1 -54.7(10)
N51_1 C51_1 C52_1 O52_1 138.1(8)
C53_1 C51_1 C52_1 O52_1 -98.7(9)
N51_1 C51_1 C52_1 N61_1 -45.5(9)
C53_1 C51_1 C52_1 N61_1 77.7(9)
N51_1 C51_1 C53_1 C54_1 -65.8(10)
C52_1 C51_1 C53_1 C54_1 172.2(7)
N51_1 C51_1 C53_1 C55_1 174.0(8)
C52_1 C51_1 C53_1 C55_1 52.0(10)
O52_1 C52_1 N61_1 C61_1 2.8(12)
C51_1 C52_1 N61_1 C61_1 -173.6(7)
C52_1 N61_1 C61_1 C63_1 -172.5(7)
C52_1 N61_1 C61_1 C62_1 -53.1(10)
C52_1 N61_1 C61_1 C64_1 68.4(10)
N61_1 C61_1 C62_1 O62_1 137.8(9)
C63_1 C61_1 C62_1 O62_1 -102.3(10)
C64_1 C61_1 C62_1 O62_1 15.6(12)
N61_1 C61_1 C62_1 N71_1 -46.7(9)
C63_1 C61_1 C62_1 N71_1 73.2(9)
C64_1 C61_1 C62_1 N71_1 -168.9(7)
O62_1 C62_1 N71_1 C71_1 -2.4(12)
C61_1 C62_1 N71_1 C71_1 -178.0(7)
C62_1 N71_1 C71_1 C72_1 -68.2(10)
C62_1 N71_1 C71_1 C73_1 170.1(7)
N71_1 C71_1 C72_1 O72_1 134.9(8)
C73_1 C71_1 C72_1 O72_1 -103.9(9)
N71_1 C71_1 C72_1 N81_1 -44.1(10)
C73_1 C71_1 C72_1 N81_1 77.1(9)
N71_1 C71_1 C73_1 C74_1 -63.8(10)
C72_1 C71_1 C73_1 C74_1 173.6(8)
N71_1 C71_1 C73_1 C75_1 177.9(8)
C72_1 C71_1 C73_1 C75_1 55.3(10)
O72_1 C72_1 N81_1 C81_1 0.0(13)
C71_1 C72_1 N81_1 C81_1 179.0(8)
C72_1 N81_1 C81_1 C83_1 179.9(8)
C72_1 N81_1 C81_1 C82_1 -56.7(11)
N81_1 C81_1 C82_1 O82_1 136.2(9)
C83_1 C81_1 C82_1 O82_1 -101.9(10)
N81_1 C81_1 C82_1 N91_1 -46.6(11)
C83_1 C81_1 C82_1 N91_1 75.3(11)
N81_1 C81_1 C83_1 C85_1 173.9(10)
C82_1 C81_1 C83_1 C85_1 52.8(12)
N81_1 C81_1 C83_1 C84_1 -64.5(11)
C82_1 C81_1 C83_1 C84_1 174.4(8)
O82_1 C82_1 N91_1 C91_1 3.8(15)
C81_1 C82_1 N91_1 C91_1 -173.4(9)
C82_1 N91_1 C91_1 C93_1 -172.3(9)
C82_1 N91_1 C91_1 C92_1 -52.2(12)
C82_1 N91_1 C91_1 C94_1 66.5(11)
N91_1 C91_1 C92_1 O92_1 138.5(11)
C93_1 C91_1 C92_1 O92_1 -101.3(12)
C94_1 C91_1 C92_1 O92_1 20.4(15)
N91_1 C91_1 C92_1 N101_1 -49.2(12)
C93_1 C91_1 C92_1 N101_1 71.0(11)
C94_1 C91_1 C92_1 N101_1 -167.4(10)
O92_1 C92_1 N101_1 C101_1 1.9(16)
C91_1 C92_1 N101_1 C101_1 -170.6(9)
C92_1 N101_1 C101_1 C102_1 -85.7(11)
C92_1 N101_1 C101_1 C103_1 147.0(9)
N101_1 C101_1 C102_1 O102_1 158.1(8)
C103_1 C101_1 C102_1 O102_1 -73.0(10)
N101_1 C101_1 C102_1 N111_1 -20.6(11)
C103_1 C101_1 C102_1 N111_1 108.4(9)
N101_1 C101_1 C103_1 C105_1 -63.7(10)
C102_1 C101_1 C103_1 C105_1 167.4(8)
N101_1 C101_1 C103_1 C104_1 62.2(10)
C102_1 C101_1 C103_1 C104_1 -66.6(9)
O102_1 C102_1 N111_1 C111_1 -6.2(12)
C101_1 C102_1 N111_1 C111_1 172.5(7)
C102_1 N111_1 C111_1 C112_1 -76.0(10)
C102_1 N111_1 C111_1 C113_1 163.0(8)
N111_1 C111_1 C112_1 O112_1 134.9(9)
C113_1 C111_1 C112_1 O112_1 -105.0(10)
N111_1 C111_1 C112_1 N121_1 -46.8(11)
C113_1 C111_1 C112_1 N121_1 73.4(10)
N111_1 C111_1 C113_1 C114_1 -70.9(9)
C112_1 C111_1 C113_1 C114_1 168.6(7)
N111_1 C111_1 C113_1 C115_1 168.6(8)
C112_1 C111_1 C113_1 C115_1 48.0(10)
O112_1 C112_1 N121_1 C121_1 -4.5(14)
C111_1 C112_1 N121_1 C121_1 177.1(8)
C112_1 N121_1 C121_1 C122_1 51.2(11)
C112_1 N121_1 C121_1 C124_1 167.3(9)
C112_1 N121_1 C121_1 C123_1 -71.7(11)
N121_1 C121_1 C122_1 O122_1 -143.1(10)
C124_1 C121_1 C122_1 O122_1 101.1(11)
C123_1 C121_1 C122_1 O122_1 -20.9(14)
N121_1 C121_1 C122_1 O125_1 39.4(11)
C124_1 C121_1 C122_1 O125_1 -76.5(10)
C123_1 C121_1 C122_1 O125_1 161.6(9)
O122_1 C122_1 O125_1 C125_1 3.9(15)
C121_1 C122_1 O125_1 C125_1 -178.6(9)
C3_2 C1_2 O1_2 C5_2 59.2(11)
C4_2 C1_2 O1_2 C5_2 176.6(8)
C2_2 C1_2 O1_2 C5_2 -65.3(10)
C1_2 O1_2 C5_2 O5_2 3.7(14)
C1_2 O1_2 C5_2 N11_2 -176.9(7)
O5_2 C5_2 N11_2 C11_2 0.9(14)
O1_2 C5_2 N11_2 C11_2 -178.6(7)
C5_2 N11_2 C11_2 C12_2 -58.1(11)
C5_2 N11_2 C11_2 C13_2 177.3(8)
N11_2 C11_2 C12_2 O12_2 151.6(8)
C13_2 C11_2 C12_2 O12_2 -84.9(9)
N11_2 C11_2 C12_2 N21_2 -25.4(11)
C13_2 C11_2 C12_2 N21_2 98.1(9)
N11_2 C11_2 C13_2 C14_2 -75.7(10)
C12_2 C11_2 C13_2 C14_2 159.8(8)
N11_2 C11_2 C13_2 C15_2 158.3(10)
C12_2 C11_2 C13_2 C15_2 33.8(12)
O12_2 C12_2 N21_2 C21_2 -2.1(13)
C11_2 C12_2 N21_2 C21_2 174.6(8)
C12_2 N21_2 C21_2 C22_2 -52.7(11)
C12_2 N21_2 C21_2 C23_2 178.4(8)
N21_2 C21_2 C22_2 O22_2 146.4(8)
C23_2 C21_2 C22_2 O22_2 -85.3(10)
N21_2 C21_2 C22_2 N31_2 -36.4(11)
C23_2 C21_2 C22_2 N31_2 92.0(10)
N21_2 C21_2 C23_2 C25_2 70.8(11)
C22_2 C21_2 C23_2 C25_2 -57.7(12)
N21_2 C21_2 C23_2 C24_2 -166.1(8)
C22_2 C21_2 C23_2 C24_2 65.3(11)
O22_2 C22_2 N31_2 C31_2 -0.9(13)
C21_2 C22_2 N31_2 C31_2 -178.1(8)
C22_2 N31_2 C31_2 C34_2 66.4(10)
C22_2 N31_2 C31_2 C33_2 -173.9(8)
C22_2 N31_2 C31_2 C32_2 -57.0(10)
N31_2 C31_2 C32_2 O32_2 142.1(8)
C34_2 C31_2 C32_2 O32_2 19.7(11)
C33_2 C31_2 C32_2 O32_2 -102.4(9)
N31_2 C31_2 C32_2 N41_2 -43.8(9)
C34_2 C31_2 C32_2 N41_2 -166.3(7)
C33_2 C31_2 C32_2 N41_2 71.7(9)
O32_2 C32_2 N41_2 C41_2 -7.4(12)
C31_2 C32_2 N41_2 C41_2 178.6(7)
C32_2 N41_2 C41_2 C43_2 169.2(7)
C32_2 N41_2 C41_2 C42_2 -66.8(10)
N41_2 C41_2 C42_2 O42_2 132.2(8)
C43_2 C41_2 C42_2 O42_2 -103.1(9)
N41_2 C41_2 C42_2 N51_2 -51.2(10)
C43_2 C41_2 C42_2 N51_2 73.5(9)
N41_2 C41_2 C43_2 C44_2 168.1(7)
C42_2 C41_2 C43_2 C44_2 43.5(10)
N41_2 C41_2 C43_2 C45_2 -67.1(9)
C42_2 C41_2 C43_2 C45_2 168.3(8)
O42_2 C42_2 N51_2 C51_2 0.3(12)
C41_2 C42_2 N51_2 C51_2 -176.4(7)
C42_2 N51_2 C51_2 C52_2 -60.1(10)
C42_2 N51_2 C51_2 C53_2 176.7(7)
N51_2 C51_2 C52_2 O52_2 142.5(7)
C53_2 C51_2 C52_2 O52_2 -94.3(9)
N51_2 C51_2 C52_2 N61_2 -39.0(9)
C53_2 C51_2 C52_2 N61_2 84.2(9)
N51_2 C51_2 C53_2 C55_2 -63.5(10)
C52_2 C51_2 C53_2 C55_2 174.1(8)
N51_2 C51_2 C53_2 C54_2 175.7(7)
C52_2 C51_2 C53_2 C54_2 53.3(10)
O52_2 C52_2 N61_2 C61_2 -2.9(12)
C51_2 C52_2 N61_2 C61_2 178.7(7)
C52_2 N61_2 C61_2 C62_2 -47.4(10)
C52_2 N61_2 C61_2 C64_2 -167.6(7)
C52_2 N61_2 C61_2 C63_2 72.0(10)
N61_2 C61_2 C62_2 O62_2 134.0(9)
C64_2 C61_2 C62_2 O62_2 -105.3(10)
C63_2 C61_2 C62_2 O62_2 13.8(12)
N61_2 C61_2 C62_2 N71_2 -50.8(9)
C64_2 C61_2 C62_2 N71_2 69.9(9)
C63_2 C61_2 C62_2 N71_2 -171.0(7)
O62_2 C62_2 N71_2 C71_2 -2.0(12)
C61_2 C62_2 N71_2 C71_2 -177.6(7)
C62_2 N71_2 C71_2 C72_2 -66.0(10)
C62_2 N71_2 C71_2 C73_2 168.5(8)
N71_2 C71_2 C72_2 O72_2 135.5(8)
C73_2 C71_2 C72_2 O72_2 -100.7(10)
N71_2 C71_2 C72_2 N81_2 -46.1(10)
C73_2 C71_2 C72_2 N81_2 77.7(9)
N71_2 C71_2 C73_2 C74_2 175.6(8)
C72_2 C71_2 C73_2 C74_2 50.0(10)
N71_2 C71_2 C73_2 C75_2 -60.7(9)
C72_2 C71_2 C73_2 C75_2 173.7(7)
O72_2 C72_2 N81_2 C81_2 -4.0(12)
C71_2 C72_2 N81_2 C81_2 177.6(7)
C72_2 N81_2 C81_2 C82_2 -52.8(10)
C72_2 N81_2 C81_2 C83_2 -175.9(8)
N81_2 C81_2 C82_2 O82_2 133.5(9)
C83_2 C81_2 C82_2 O82_2 -103.8(10)
N81_2 C81_2 C82_2 N91_2 -47.9(10)
C83_2 C81_2 C82_2 N91_2 74.9(10)
N81_2 C81_2 C83_2 C85_2 174.8(9)
C82_2 C81_2 C83_2 C85_2 50.6(12)
N81_2 C81_2 C83_2 C84_2 -63.6(10)
C82_2 C81_2 C83_2 C84_2 172.2(8)
O82_2 C82_2 N91_2 C91_2 3.7(13)
C81_2 C82_2 N91_2 C91_2 -175.0(7)
C82_2 N91_2 C91_2 C94_2 64.4(10)
C82_2 N91_2 C91_2 C92_2 -57.0(11)
C82_2 N91_2 C91_2 C93_2 -172.5(8)
N91_2 C91_2 C92_2 O92_2 138.8(10)
C94_2 C91_2 C92_2 O92_2 16.3(14)
C93_2 C91_2 C92_2 O92_2 -104.5(11)
N91_2 C91_2 C92_2 N101_2 -41.8(12)
C94_2 C91_2 C92_2 N101_2 -164.3(10)
C93_2 C91_2 C92_2 N101_2 74.9(10)
O92_2 C92_2 N101_2 C101_2 6.7(16)
C91_2 C92_2 N101_2 C101_2 -172.6(9)
C92_2 N101_2 C101_2 C102_2 -85.3(11)
C92_2 N101_2 C101_2 C103_2 147.6(9)
N101_2 C101_2 C102_2 O102_2 156.5(10)
C103_2 C101_2 C102_2 O102_2 -76.4(12)
N101_2 C101_2 C102_2 N111_2 -22.8(14)
C103_2 C101_2 C102_2 N111_2 104.3(11)
N101_2 C101_2 C103_2 C104_2 64.7(12)
C102_2 C101_2 C103_2 C104_2 -62.5(12)
N101_2 C101_2 C103_2 C105_2 -59.8(11)
C102_2 C101_2 C103_2 C105_2 173.0(9)
O102_2 C102_2 N111_2 C111_2 -0.8(16)
C101_2 C102_2 N111_2 C111_2 178.4(9)
C102_2 N111_2 C111_2 C112_2 -90.7(11)
C102_2 N111_2 C111_2 C113_2 139.7(10)
N111_2 C111_2 C112_2 O112_2 146.8(9)
C113_2 C111_2 C112_2 O112_2 -85.3(11)
N111_2 C111_2 C112_2 N121_2 -33.4(13)
C113_2 C111_2 C112_2 N121_2 94.4(10)
N111_2 C111_2 C113_2 C114_2 74.7(13)
C112_2 C111_2 C113_2 C114_2 -54.8(12)
N111_2 C111_2 C113_2 C115_2 -160.1(12)
C112_2 C111_2 C113_2 C115_2 70.4(14)
O112_2 C112_2 N121_2 C121_2 -1.2(16)
C111_2 C112_2 N121_2 C121_2 179.1(10)
C112_2 N121_2 C121_2 C124_2 -63.0(14)
C112_2 N121_2 C121_2 C123_2 171.1(11)
C112_2 N121_2 C121_2 C122_2 57.3(13)
N121_2 C121_2 C122_2 O122_2 -156.8(12)
C124_2 C121_2 C122_2 O122_2 -30.7(17)
C123_2 C121_2 C122_2 O122_2 88.8(15)
N121_2 C121_2 C122_2 O125_2 32.8(12)
C124_2 C121_2 C122_2 O125_2 158.9(10)
C123_2 C121_2 C122_2 O125_2 -81.6(12)
O122_2 C122_2 O125_2 C125_2 9.2(19)
C121_2 C122_2 O125_2 C125_2 179.6(11)
